data_4336673
loop_
_publ_author_name
'Zhiliang You'
'Stefanie Dehnen'

_publ_contact_author
;
Dehnen, Stefanie

Fachbereich Chemie der Philipps-Universitaet
Hans-Meerwein-Str.
D-35043 Marburg, Germany
;
_publ_contact_author_email dehnen@chemie.uni-marburg.de
_publ_contact_author_fax +6421-2825653
_publ_contact_author_phone +6421-2825751
_publ_section_title
;
 Directed Formation of a Ferrocenyl-Decorated Organotin Sulfide Complex
 and Its Controlled Degradation
;
_journal_name_full 'Inorganic Chemistry'
_journal_page_first 12332
_journal_page_last 12334
_journal_paper_doi 10.1021/ic4022992
_journal_volume 52
_journal_year 2013
_chemical_formula_moiety '2(C36 H46 Cl4 Fe2 N4 S1 Sn2, S1, H2)'
_chemical_formula_sum 'C72 H92 Cl8 Fe4 N8 S3 Sn4'
_chemical_formula_weight 2147.48
_chemical_name_systematic
;
 ?
;
_space_group_IT_number 14
_symmetry_cell_setting monoclinic
_symmetry_space_group_name_Hall '-P 2ybc'
_symmetry_space_group_name_H-M 'P 1 21/c 1'
_atom_sites_solution_hydrogens geom
_atom_sites_solution_primary direct
_atom_sites_solution_secondary difmap
_audit_creation_method SHELXL-97
_cell_angle_alpha 90.000(5)
_cell_angle_beta 94.608(5)
_cell_angle_gamma 90.000(5)
_cell_formula_units_Z 4
_cell_length_a 17.603(5)
_cell_length_b 17.958(5)
_cell_length_c 25.862(5)
_cell_measurement_reflns_used 23970
_cell_measurement_temperature 103(2)
_cell_measurement_theta_max 34.5
_cell_measurement_theta_min 1.5
_cell_volume 8149(4)
_computing_cell_refinement 'Stoe X-Area'
_computing_data_collection 'Stoe X-Area'
_computing_data_reduction 'STOE X-RED'
_computing_structure_refinement 'SHELXL-97 (Sheldrick, 2008)'
_computing_structure_solution Sir-2004
_diffrn_ambient_temperature 103(2)
_diffrn_measured_fraction_theta_full 0.992
_diffrn_measured_fraction_theta_max 0.982
_diffrn_measurement_device_type 'STOE IPDS 2'
_diffrn_measurement_method 'rotation method'
_diffrn_radiation_monochromator graphite
_diffrn_radiation_source 'fine-focus sealed tube'
_diffrn_radiation_type MoK\a
_diffrn_radiation_wavelength 0.71073
_diffrn_reflns_av_R_equivalents 0.0854
_diffrn_reflns_av_sigmaI/netI 0.2353
_diffrn_reflns_limit_h_max 18
_diffrn_reflns_limit_h_min -21
_diffrn_reflns_limit_k_max 10
_diffrn_reflns_limit_k_min -22
_diffrn_reflns_limit_l_max 31
_diffrn_reflns_limit_l_min -25
_diffrn_reflns_number 25668
_diffrn_reflns_theta_full 25.00
_diffrn_reflns_theta_max 26.09
_diffrn_reflns_theta_min 1.16
_exptl_absorpt_coefficient_mu 2.281
_exptl_absorpt_correction_T_max 0.8945
_exptl_absorpt_correction_T_min 0.6978
_exptl_absorpt_correction_type gaussian
_exptl_absorpt_process_details 'Stoe, X-area ver. 1.54'
_exptl_crystal_colour yellow
_exptl_crystal_density_diffrn 1.750
_exptl_crystal_description needle
_exptl_crystal_F_000 4272
_exptl_crystal_size_max 0.17
_exptl_crystal_size_mid 0.05
_exptl_crystal_size_min 0.05
_refine_diff_density_max 0.844
_refine_diff_density_min -0.831
_refine_diff_density_rms 0.138
_refine_ls_extinction_method none
_refine_ls_goodness_of_fit_ref 0.843
_refine_ls_hydrogen_treatment mixed
_refine_ls_matrix_type full
_refine_ls_number_parameters 878
_refine_ls_number_reflns 15877
_refine_ls_number_restraints 116
_refine_ls_restrained_S_all 0.842
_refine_ls_R_factor_all 0.1325
_refine_ls_R_factor_gt 0.0448
_refine_ls_shift/su_max 0.001
_refine_ls_shift/su_mean 0.000
_refine_ls_structure_factor_coef Fsqd
_refine_ls_weighting_details 'calc w=1/[\s^2^(Fo^2^)+(0.0000P)^2^+0.0000P] where P=(Fo^2^+2Fc^2^)/3'
_refine_ls_weighting_scheme calc
_refine_ls_wR_factor_gt 0.0612
_refine_ls_wR_factor_ref 0.0786
_reflns_number_gt 7227
_reflns_number_total 15877
_reflns_threshold_expression >2\s(I)
_cod_data_source_file ic4022992_si_006.cif
_cod_data_source_block 2b
_cod_database_code 4336673

loop_
_symmetry_equiv_pos_as_xyz
'x, y, z'
'-x, y+1/2, -z+1/2'
'-x, -y, -z'
'x, -y-1/2, z-1/2'

loop_
_atom_site_label
_atom_site_type_symbol
_atom_site_fract_x
_atom_site_fract_y
_atom_site_fract_z
_atom_site_U_iso_or_equiv
_atom_site_adp_type
_atom_site_occupancy
_atom_site_symmetry_multiplicity
_atom_site_calc_flag
_atom_site_refinement_flags
_atom_site_disorder_group
C1 C 0.1642(4) 0.1662(5) 0.3677(3) 0.0142(17) Uani 1 1 d U .
C2 C 0.1759(4) 0.1183(5) 0.4113(3) 0.0150(13) Uani 1 1 d . .
H2 H 0.1897 0.0672 0.4108 0.018 Uiso 1 1 calc R .
C3 C 0.1628(4) 0.1621(5) 0.4565(3) 0.0173(19) Uani 1 1 d . .
H3 H 0.1665 0.1447 0.4913 0.021 Uiso 1 1 calc R .
C4 C 0.1436(4) 0.2350(5) 0.4401(3) 0.021(2) Uani 1 1 d . .
H4 H 0.1312 0.2750 0.4620 0.025 Uiso 1 1 calc R .
C5 C 0.1458(4) 0.2387(5) 0.3860(3) 0.0150(13) Uani 1 1 d . .
H5 H 0.1367 0.2818 0.3651 0.018 Uiso 1 1 calc R .
C6 C 0.3478(4) 0.2000(6) 0.3807(4) 0.029(2) Uani 1 1 d . .
H6 H 0.3522 0.1807 0.3469 0.035 Uiso 1 1 calc R .
C7 C 0.3560(4) 0.1585(5) 0.4281(3) 0.024(2) Uani 1 1 d . .
H7 H 0.3671 0.1069 0.4318 0.029 Uiso 1 1 calc R .
C8 C 0.3440(4) 0.2102(5) 0.4692(4) 0.030(2) Uani 1 1 d . .
H8 H 0.3448 0.1982 0.5050 0.036 Uiso 1 1 calc R .
C9 C 0.3309(5) 0.2815(5) 0.4477(3) 0.026(2) Uani 1 1 d U .
H9 H 0.3227 0.3260 0.4663 0.031 Uiso 1 1 calc R .
C10 C 0.3321(4) 0.2750(5) 0.3932(4) 0.026(2) Uani 1 1 d . .
H10 H 0.3236 0.3145 0.3690 0.032 Uiso 1 1 calc R .
C11 C 0.1741(4) 0.1477(5) 0.3127(3) 0.0161(18) Uani 1 1 d . .
C12 C 0.2130(4) 0.0747(4) 0.3018(3) 0.0184(19) Uani 1 1 d . .
H12A H 0.2159 0.0691 0.2643 0.028 Uiso 1 1 calc R .
H12B H 0.1836 0.0334 0.3148 0.028 Uiso 1 1 calc R .
H12C H 0.2645 0.0745 0.3192 0.028 Uiso 1 1 calc R .
C13 C 0.0359(4) 0.1183(4) 0.2177(3) 0.0133(18) Uani 1 1 d . .
H13A H 0.0400 0.1206 0.2557 0.020 Uiso 1 1 calc R .
H13B H 0.0313 0.0663 0.2066 0.020 Uiso 1 1 calc R .
H13C H -0.0093 0.1461 0.2040 0.020 Uiso 1 1 calc R .
C14 C 0.1051(4) 0.1517(5) 0.1979(3) 0.0147(13) Uani 1 1 d . .
C15 C 0.1129(4) 0.1551(5) 0.1411(3) 0.0148(18) Uani 1 1 d . .
H15A H 0.0778 0.1941 0.1263 0.018 Uiso 1 1 calc R .
H15B H 0.0952 0.1070 0.1258 0.018 Uiso 1 1 calc R .
C16 C 0.1923(4) 0.1711(4) 0.1231(3) 0.0144(13) Uani 1 1 d . .
C17 C 0.2391(4) 0.0978(4) 0.1244(4) 0.024(2) Uani 1 1 d . .
H17A H 0.2413 0.0764 0.1594 0.036 Uiso 1 1 calc R .
H17B H 0.2909 0.1084 0.1151 0.036 Uiso 1 1 calc R .
H17C H 0.2147 0.0623 0.0995 0.036 Uiso 1 1 calc R .
C18 C 0.1864(5) 0.2059(5) 0.0691(3) 0.023(2) Uani 1 1 d . .
H18A H 0.2376 0.2159 0.0586 0.034 Uiso 1 1 calc R .
H18B H 0.1577 0.2526 0.0697 0.034 Uiso 1 1 calc R .
H18C H 0.1600 0.1714 0.0444 0.034 Uiso 1 1 calc R .
C19 C 0.3494(4) 0.5521(5) 0.3725(3) 0.0168(13) Uani 1 1 d . .
C20 C 0.3798(4) 0.4870(5) 0.3998(3) 0.020(2) Uani 1 1 d . .
H20 H 0.3910 0.4404 0.3847 0.024 Uiso 1 1 calc R .
C21 C 0.3897(5) 0.5057(5) 0.4531(4) 0.025(2) Uani 1 1 d . .
H21 H 0.4094 0.4736 0.4802 0.030 Uiso 1 1 calc R .
C22 C 0.3652(5) 0.5809(5) 0.4594(3) 0.025(2) Uani 1 1 d . .
H22 H 0.3658 0.6074 0.4912 0.030 Uiso 1 1 calc R .
C23 C 0.3396(4) 0.6089(5) 0.4093(3) 0.025(2) Uani 1 1 d . .
H23 H 0.3196 0.6572 0.4019 0.030 Uiso 1 1 calc R .
C24 C 0.1731(5) 0.4998(6) 0.3868(4) 0.0373(16) Uani 1 1 d U .
H24 H 0.1608 0.5059 0.3506 0.045 Uiso 1 1 calc R .
C25 C 0.2010(5) 0.4321(6) 0.4130(4) 0.0386(16) Uani 1 1 d U .
H25 H 0.2096 0.3853 0.3974 0.046 Uiso 1 1 calc R .
C26 C 0.2127(5) 0.4501(6) 0.4667(4) 0.0396(16) Uani 1 1 d U .
H26 H 0.2322 0.4165 0.4929 0.048 Uiso 1 1 calc R .
C27 C 0.1919(5) 0.5228(6) 0.4758(4) 0.0381(16) Uani 1 1 d U .
H27 H 0.1933 0.5467 0.5087 0.046 Uiso 1 1 calc R .
C28 C 0.1679(5) 0.5558(6) 0.4266(4) 0.0362(16) Uani 1 1 d U .
H28 H 0.1513 0.6057 0.4211 0.043 Uiso 1 1 calc R .
C29 C 0.3312(4) 0.5573(5) 0.3161(3) 0.0184(19) Uani 1 1 d . .
C30 C 0.2885(4) 0.6260(5) 0.2968(3) 0.0204(19) Uani 1 1 d . .
H30A H 0.2800 0.6241 0.2589 0.031 Uiso 1 1 calc R .
H30B H 0.3185 0.6704 0.3070 0.031 Uiso 1 1 calc R .
H30C H 0.2393 0.6283 0.3121 0.031 Uiso 1 1 calc R .
C31 C 0.4607(4) 0.5779(5) 0.2287(3) 0.019(2) Uani 1 1 d . .
H31A H 0.4622 0.5777 0.2666 0.029 Uiso 1 1 calc R .
H31B H 0.4617 0.6294 0.2162 0.029 Uiso 1 1 calc R .
H31C H 0.5050 0.5510 0.2176 0.029 Uiso 1 1 calc R .
C32 C 0.3884(4) 0.5404(4) 0.2065(3) 0.0140(18) Uani 1 1 d . .
C33 C 0.3747(4) 0.5350(5) 0.1489(3) 0.0170(19) Uani 1 1 d . .
H33A H 0.4067 0.4944 0.1365 0.020 Uiso 1 1 calc R .
H33B H 0.3913 0.5820 0.1334 0.020 Uiso 1 1 calc R .
C34 C 0.2906(4) 0.5200(4) 0.1291(3) 0.0144(13) Uani 1 1 d . .
C35 C 0.2431(5) 0.5926(5) 0.1302(3) 0.023(2) Uani 1 1 d . .
H35A H 0.1900 0.5820 0.1182 0.034 Uiso 1 1 calc R .
H35B H 0.2638 0.6296 0.1073 0.034 Uiso 1 1 calc R .
H35C H 0.2455 0.6120 0.1657 0.034 Uiso 1 1 calc R .
C36 C 0.2856(5) 0.4880(5) 0.0744(3) 0.021(2) Uani 1 1 d . .
H36A H 0.2321 0.4787 0.0627 0.032 Uiso 1 1 calc R .
H36B H 0.3142 0.4412 0.0744 0.032 Uiso 1 1 calc R .
H36C H 0.3073 0.5237 0.0509 0.032 Uiso 1 1 calc R .
C37 C 0.5473(4) 0.2887(4) 0.2898(3) 0.0106(17) Uani 1 1 d . .
C38 C 0.6136(4) 0.2551(5) 0.3165(3) 0.0163(19) Uani 1 1 d . .
H38 H 0.6580 0.2395 0.3010 0.020 Uiso 1 1 calc R .
C39 C 0.6010(5) 0.2491(5) 0.3701(3) 0.022(2) Uani 1 1 d . .
H39 H 0.6358 0.2291 0.3965 0.026 Uiso 1 1 calc R .
C40 C 0.5276(4) 0.2781(5) 0.3774(3) 0.023(2) Uani 1 1 d . .
H40 H 0.5048 0.2802 0.4095 0.028 Uiso 1 1 calc R .
C41 C 0.4943(4) 0.3032(5) 0.3293(3) 0.019(2) Uani 1 1 d . .
H41 H 0.4456 0.3258 0.3235 0.023 Uiso 1 1 calc R .
C42 C 0.6265(5) 0.4544(5) 0.3137(3) 0.025(2) Uani 1 1 d . .
H42 H 0.6226 0.4640 0.2775 0.030 Uiso 1 1 calc R .
C43 C 0.6901(5) 0.4219(5) 0.3416(4) 0.031(2) Uani 1 1 d . .
H43 H 0.7362 0.4065 0.3280 0.038 Uiso 1 1 calc R .
C44 C 0.6715(5) 0.4167(5) 0.3941(4) 0.036(3) Uani 1 1 d . .
H44 H 0.7033 0.3961 0.4220 0.043 Uiso 1 1 calc R .
C45 C 0.5980(5) 0.4472(5) 0.3980(3) 0.028(2) Uani 1 1 d . .
H45 H 0.5723 0.4513 0.4288 0.034 Uiso 1 1 calc R .
C46 C 0.5694(5) 0.4706(5) 0.3474(3) 0.023(2) Uani 1 1 d U .
H46 H 0.5213 0.4928 0.3381 0.028 Uiso 1 1 calc R .
C47 C 0.5337(4) 0.3093(4) 0.2356(3) 0.0153(18) Uani 1 1 d . .
C48 C 0.4726(4) 0.3649(5) 0.2216(3) 0.0187(19) Uani 1 1 d U .
H48A H 0.4691 0.3737 0.1841 0.028 Uiso 1 1 calc R .
H48B H 0.4847 0.4118 0.2399 0.028 Uiso 1 1 calc R .
H48C H 0.4237 0.3459 0.2317 0.028 Uiso 1 1 calc R .
C49 C 0.4962(4) 0.1778(5) 0.1333(3) 0.0188(19) Uani 1 1 d . .
H49A H 0.5009 0.1715 0.1711 0.028 Uiso 1 1 calc R .
H49B H 0.5221 0.1367 0.1171 0.028 Uiso 1 1 calc R .
H49C H 0.4421 0.1781 0.1208 0.028 Uiso 1 1 calc R .
C50 C 0.5319(4) 0.2501(5) 0.1196(3) 0.0107(17) Uani 1 1 d . .
C51 C 0.5307(4) 0.2690(4) 0.0622(3) 0.0126(18) Uani 1 1 d . .
H51A H 0.4785 0.2601 0.0461 0.015 Uiso 1 1 calc R .
H51B H 0.5652 0.2341 0.0459 0.015 Uiso 1 1 calc R .
C52 C 0.5539(4) 0.3486(5) 0.0491(3) 0.0145(18) Uani 1 1 d . .
C53 C 0.4890(4) 0.4041(4) 0.0577(3) 0.0152(19) Uani 1 1 d . .
H53A H 0.4737 0.3986 0.0931 0.023 Uiso 1 1 calc R .
H53B H 0.4453 0.3938 0.0329 0.023 Uiso 1 1 calc R .
H53C H 0.5069 0.4550 0.0527 0.023 Uiso 1 1 calc R .
C54 C 0.5800(4) 0.3551(5) -0.0050(3) 0.0180(19) Uani 1 1 d . .
H54A H 0.6209 0.3191 -0.0092 0.027 Uiso 1 1 calc R .
H54B H 0.5989 0.4056 -0.0104 0.027 Uiso 1 1 calc R .
H54C H 0.5371 0.3447 -0.0305 0.027 Uiso 1 1 calc R .
C55 C 0.9565(4) 0.4088(5) 0.2809(3) 0.0168(13) Uani 1 1 d . .
C56 C 0.8890(4) 0.4375(5) 0.3048(3) 0.0169(19) Uani 1 1 d . .
H56 H 0.8419 0.4520 0.2873 0.020 Uiso 1 1 calc R .
C57 C 0.9083(5) 0.4391(5) 0.3588(3) 0.024(2) Uani 1 1 d . .
H57 H 0.8754 0.4552 0.3839 0.029 Uiso 1 1 calc R .
C58 C 0.9844(5) 0.4130(5) 0.3703(4) 0.032(2) Uani 1 1 d . .
H58 H 1.0104 0.4086 0.4039 0.038 Uiso 1 1 calc R .
C59 C 1.0146(5) 0.3944(5) 0.3218(3) 0.022(2) Uani 1 1 d . .
H59 H 1.0643 0.3758 0.3176 0.026 Uiso 1 1 calc R .
C60 C 0.8923(5) 0.2367(5) 0.2921(4) 0.0344(16) Uani 1 1 d U .
H60 H 0.8952 0.2285 0.2560 0.041 Uiso 1 1 calc R .
C61 C 0.8280(6) 0.2648(5) 0.3153(4) 0.0408(17) Uani 1 1 d U .
H61 H 0.7810 0.2799 0.2979 0.049 Uiso 1 1 calc R .
C62 C 0.8473(6) 0.2661(6) 0.3689(4) 0.0442(17) Uani 1 1 d U .
H62 H 0.8146 0.2812 0.3945 0.053 Uiso 1 1 calc R .
C63 C 0.9243(6) 0.2409(5) 0.3790(4) 0.0420(16) Uani 1 1 d U .
H63 H 0.9520 0.2371 0.4119 0.050 Uiso 1 1 calc R .
C64 C 0.9509(5) 0.2229(5) 0.3309(4) 0.0352(16) Uani 1 1 d U .
H64 H 1.0002 0.2045 0.3255 0.042 Uiso 1 1 calc R .
C65 C 0.9622(4) 0.3937(4) 0.2272(3) 0.0146(18) Uani 1 1 d U .
C66 C 1.0246(4) 0.3412(5) 0.2129(3) 0.0184(19) Uani 1 1 d . .
H66A H 1.0224 0.3358 0.1751 0.028 Uiso 1 1 calc R .
H66B H 1.0175 0.2925 0.2288 0.028 Uiso 1 1 calc R .
H66C H 1.0743 0.3615 0.2256 0.028 Uiso 1 1 calc R .
C67 C 0.9868(4) 0.5290(4) 0.1340(3) 0.0173(19) Uani 1 1 d . .
H67A H 0.9881 0.5294 0.1720 0.026 Uiso 1 1 calc R .
H67B H 0.9605 0.5737 0.1202 0.026 Uiso 1 1 calc R .
H67C H 1.0390 0.5285 0.1235 0.026 Uiso 1 1 calc R .
C68 C 0.9457(4) 0.4616(5) 0.1136(3) 0.0147(13) Uani 1 1 d . .
C69 C 0.9372(4) 0.4499(5) 0.0561(3) 0.0158(18) Uani 1 1 d . .
H69A H 0.9868 0.4612 0.0423 0.019 Uiso 1 1 calc R .
H69B H 0.9000 0.4869 0.0410 0.019 Uiso 1 1 calc R .
C70 C 0.9117(4) 0.3728(5) 0.0364(3) 0.018(2) Uani 1 1 d . .
C71 C 0.8722(4) 0.3781(5) -0.0165(3) 0.024(2) Uani 1 1 d . .
H71A H 0.8557 0.3284 -0.0283 0.036 Uiso 1 1 calc R .
H71B H 0.9073 0.3987 -0.0404 0.036 Uiso 1 1 calc R .
H71C H 0.8277 0.4107 -0.0157 0.036 Uiso 1 1 calc R .
C72 C 0.9808(4) 0.3182(5) 0.0364(3) 0.027(2) Uani 1 1 d . .
H72A H 1.0067 0.3156 0.0713 0.040 Uiso 1 1 calc R .
H72B H 1.0165 0.3361 0.0120 0.040 Uiso 1 1 calc R .
H72C H 0.9625 0.2685 0.0258 0.040 Uiso 1 1 calc R .
N1 N 0.1468(3) 0.1956(3) 0.2803(2) 0.0094(14) Uani 1 1 d U .
N2 N 0.1581(3) 0.1836(4) 0.2275(2) 0.0154(16) Uani 1 1 d . .
N3 N 0.3577(4) 0.5062(4) 0.2891(2) 0.0148(15) Uani 1 1 d . .
N4 N 0.3400(4) 0.5117(4) 0.2351(2) 0.0138(15) Uani 1 1 d . .
N5 N 0.5742(3) 0.2729(4) 0.2050(2) 0.0155(15) Uani 1 1 d . .
N6 N 0.5649(3) 0.2951(4) 0.1519(2) 0.0145(16) Uani 1 1 d . .
N7 N 0.9138(3) 0.4283(4) 0.1949(2) 0.0131(15) Uani 1 1 d . .
N8 N 0.9162(3) 0.4137(4) 0.1424(3) 0.0154(16) Uani 1 1 d . .
S1 S 0.25356(11) 0.34407(12) 0.24247(7) 0.0188(5) Uani 1 1 d . .
S2 S 0.74974(11) 0.32494(14) 0.15935(8) 0.0233(5) Uani 1 1 d . .
Cl1 Cl 0.34956(10) 0.17069(12) 0.22800(8) 0.0202(5) Uani 1 1 d . .
Cl2 Cl 0.33766(11) 0.30359(12) 0.12376(8) 0.0210(5) Uani 1 1 d . .
Cl3 Cl 0.14624(11) 0.38727(13) 0.12209(8) 0.0229(5) Uani 1 1 d . .
Cl4 Cl 0.14910(11) 0.51585(12) 0.22867(8) 0.0213(5) Uani 1 1 d . .
Cl5 Cl 0.60404(11) 0.48166(12) 0.15766(8) 0.0221(5) Uani 1 1 d . .
Cl6 Cl 0.72890(10) 0.45153(12) 0.05747(8) 0.0181(4) Uani 1 1 d . .
Cl7 Cl 0.90839(12) 0.22314(12) 0.13298(9) 0.0255(5) Uani 1 1 d . .
Cl8 Cl 0.75757(12) 0.24929(13) 0.03098(9) 0.0301(6) Uani 1 1 d . .
Fe1 Fe 0.24957(6) 0.20559(7) 0.41816(4) 0.0141(3) Uani 1 1 d . .
Fe2 Fe 0.27765(7) 0.51820(7) 0.42574(5) 0.0212(3) Uani 1 1 d . .
Fe3 Fe 0.59400(6) 0.35858(7) 0.34737(4) 0.0162(3) Uani 1 1 d . .
Fe4 Fe 0.91988(6) 0.33280(7) 0.33249(5) 0.0203(3) Uani 1 1 d . .
Sn1 Sn 0.25220(3) 0.24234(3) 0.18241(2) 0.01266(13) Uani 1 1 d . .
Sn2 Sn 0.24012(3) 0.44805(3) 0.18511(2) 0.01386(13) Uani 1 1 d . .
Sn3 Sn 0.64329(3) 0.37785(3) 0.11062(2) 0.01316(13) Uani 1 1 d . .
Sn4 Sn 0.83853(3) 0.32532(3) 0.09328(2) 0.01504(13) Uani 1 1 d . .
S4 S 1.0170(2) 0.4585(3) 0.51924(17) 0.0357(15) Uani 0.572(6) 1 d P 1
S3 S 0.9884(3) 0.3839(3) 0.50149(19) 0.0232(16) Uani 0.428(6) 1 d P 2

loop_
_atom_site_aniso_label
_atom_site_aniso_U_11
_atom_site_aniso_U_22
_atom_site_aniso_U_33
_atom_site_aniso_U_23
_atom_site_aniso_U_13
_atom_site_aniso_U_12
C1 0.011(2) 0.015(2) 0.016(2) -0.0003(18) 0.0002(17) -0.0010(18)
C2 0.013(3) 0.011(3) 0.022(3) 0.004(3) 0.004(2) -0.002(3)
C3 0.009(4) 0.032(6) 0.012(4) -0.003(4) 0.006(3) -0.010(4)
C4 0.008(4) 0.029(6) 0.027(5) -0.010(4) 0.003(4) -0.004(4)
C5 0.013(3) 0.011(3) 0.022(3) 0.004(3) 0.004(2) -0.002(3)
C6 0.009(4) 0.043(6) 0.034(6) -0.015(5) 0.000(4) -0.010(4)
C7 0.014(4) 0.028(5) 0.028(5) -0.012(5) -0.009(4) 0.002(4)
C8 0.012(4) 0.050(7) 0.025(5) -0.008(5) -0.011(4) 0.000(4)
C9 0.023(3) 0.026(3) 0.028(3) -0.0015(19) 0.0003(18) -0.0019(18)
C10 0.009(4) 0.026(6) 0.044(6) 0.007(5) 0.000(4) -0.007(4)
C11 0.007(4) 0.024(5) 0.017(4) 0.002(4) 0.001(3) -0.003(4)
C12 0.019(4) 0.018(5) 0.018(5) 0.005(4) 0.001(4) -0.007(4)
C13 0.014(4) 0.006(4) 0.020(4) 0.005(4) -0.003(3) 0.000(4)
C14 0.010(3) 0.013(3) 0.022(3) 0.001(3) 0.005(2) 0.007(2)
C15 0.007(4) 0.022(5) 0.015(4) 0.004(4) -0.002(3) -0.004(4)
C16 0.022(3) 0.005(3) 0.017(3) 0.001(3) 0.003(2) -0.002(3)
C17 0.019(5) 0.016(5) 0.035(6) -0.011(4) -0.002(4) 0.007(4)
C18 0.028(5) 0.026(5) 0.014(5) -0.005(4) 0.004(4) 0.000(4)
C19 0.011(3) 0.017(3) 0.021(3) 0.001(3) -0.008(2) -0.003(3)
C20 0.015(4) 0.021(5) 0.025(5) -0.011(4) 0.004(4) 0.002(4)
C21 0.017(4) 0.029(6) 0.027(5) 0.006(4) -0.002(4) 0.007(4)
C22 0.022(5) 0.038(6) 0.015(5) -0.007(4) -0.005(4) -0.013(4)
C23 0.019(4) 0.022(5) 0.032(5) -0.001(4) -0.001(4) -0.012(4)
C24 0.018(3) 0.042(4) 0.052(3) 0.002(3) 0.004(3) -0.006(3)
C25 0.024(3) 0.035(3) 0.058(4) 0.002(3) 0.009(3) -0.008(3)
C26 0.031(3) 0.036(3) 0.054(4) 0.009(3) 0.014(3) -0.003(3)
C27 0.027(3) 0.040(4) 0.049(3) 0.006(3) 0.013(3) 0.001(3)
C28 0.021(3) 0.037(3) 0.052(4) 0.006(3) 0.008(3) -0.002(3)
C29 0.010(4) 0.023(5) 0.022(5) 0.000(4) 0.000(3) -0.006(4)
C30 0.021(4) 0.021(5) 0.018(4) 0.006(4) -0.004(4) 0.005(4)
C31 0.016(4) 0.023(5) 0.019(5) 0.002(4) -0.002(4) -0.010(4)
C32 0.018(4) 0.010(4) 0.013(4) -0.006(4) -0.004(4) 0.009(4)
C33 0.019(4) 0.013(5) 0.021(5) -0.005(4) 0.011(4) -0.002(4)
C34 0.022(3) 0.005(3) 0.017(3) 0.001(3) 0.003(2) -0.002(3)
C35 0.019(5) 0.022(5) 0.026(5) 0.001(4) -0.011(4) 0.000(4)
C36 0.026(5) 0.021(5) 0.016(5) -0.002(4) -0.002(4) -0.002(4)
C37 0.007(4) 0.012(4) 0.013(4) -0.008(4) 0.004(3) -0.006(3)
C38 0.010(4) 0.016(5) 0.023(5) -0.002(4) 0.000(3) 0.005(4)
C39 0.035(5) 0.021(5) 0.009(4) 0.006(4) -0.004(4) 0.006(4)
C40 0.018(4) 0.036(6) 0.015(5) 0.002(4) -0.003(4) -0.006(4)
C41 0.014(4) 0.015(5) 0.028(5) 0.002(4) 0.000(4) -0.005(4)
C42 0.044(6) 0.014(5) 0.020(5) -0.002(4) 0.012(4) -0.007(4)
C43 0.021(5) 0.033(6) 0.039(6) -0.004(5) -0.002(4) -0.018(4)
C44 0.027(5) 0.030(6) 0.047(7) -0.016(5) -0.012(5) -0.009(5)
C45 0.040(5) 0.024(5) 0.020(5) -0.012(4) -0.007(4) 0.012(5)
C46 0.024(3) 0.022(3) 0.023(3) -0.0004(18) 0.0008(18) 0.0023(18)
C47 0.009(4) 0.016(5) 0.021(5) -0.005(4) 0.004(3) -0.005(3)
C48 0.018(2) 0.020(3) 0.017(2) 0.0015(18) -0.0007(18) 0.0020(18)
C49 0.015(4) 0.026(5) 0.015(4) -0.011(4) -0.002(3) -0.004(4)
C50 0.007(3) 0.019(5) 0.007(4) 0.000(4) 0.003(3) 0.006(4)
C51 0.013(4) 0.013(5) 0.011(4) -0.003(4) -0.001(3) 0.003(3)
C52 0.011(4) 0.018(5) 0.014(4) 0.001(4) -0.004(3) -0.002(4)
C53 0.022(4) 0.012(5) 0.011(4) -0.005(3) -0.004(4) 0.003(4)
C54 0.013(4) 0.022(5) 0.020(4) 0.005(4) 0.005(3) -0.002(4)
C55 0.011(3) 0.017(3) 0.021(3) 0.001(3) -0.008(2) -0.003(3)
C56 0.016(4) 0.018(5) 0.016(5) -0.001(4) -0.002(4) -0.007(4)
C57 0.027(5) 0.022(5) 0.024(5) -0.007(4) 0.009(4) 0.010(4)
C58 0.039(6) 0.033(6) 0.022(5) -0.011(5) -0.008(4) 0.012(5)
C59 0.017(4) 0.029(6) 0.017(5) 0.002(4) -0.007(4) -0.005(4)
C60 0.030(3) 0.017(4) 0.058(3) 0.009(3) 0.014(3) 0.003(3)
C61 0.034(3) 0.021(4) 0.069(4) 0.007(4) 0.018(3) 0.007(3)
C62 0.046(3) 0.026(4) 0.065(4) 0.016(4) 0.029(3) 0.007(3)
C63 0.048(3) 0.026(4) 0.054(3) 0.019(4) 0.021(3) 0.007(3)
C64 0.034(3) 0.020(4) 0.053(4) 0.016(3) 0.016(3) 0.005(3)
C65 0.013(2) 0.015(2) 0.015(2) -0.0007(18) 0.0039(18) -0.0014(18)
C66 0.007(4) 0.026(5) 0.022(4) 0.003(4) 0.001(3) -0.002(4)
C67 0.010(4) 0.016(5) 0.026(5) -0.004(4) 0.002(4) 0.003(4)
C68 0.010(3) 0.013(3) 0.022(3) 0.001(3) 0.005(2) 0.007(2)
C69 0.019(4) 0.014(4) 0.015(4) 0.004(4) 0.006(3) 0.006(4)
C70 0.011(4) 0.031(5) 0.011(4) -0.006(4) 0.001(3) -0.008(4)
C71 0.013(4) 0.040(6) 0.018(5) -0.008(4) 0.005(4) -0.005(4)
C72 0.013(4) 0.036(6) 0.030(5) -0.003(5) -0.002(4) 0.016(4)
N1 0.0072(19) 0.011(2) 0.010(2) -0.0013(17) -0.0008(16) 0.0008(16)
N2 0.015(3) 0.021(4) 0.011(4) 0.005(3) 0.003(3) -0.002(3)
N3 0.019(4) 0.020(4) 0.005(3) -0.003(3) -0.004(3) -0.004(3)
N4 0.016(3) 0.014(4) 0.011(4) -0.003(3) 0.000(3) 0.002(3)
N5 0.016(3) 0.015(4) 0.015(4) 0.000(3) -0.001(3) -0.001(3)
N6 0.012(3) 0.022(4) 0.010(4) 0.011(3) 0.002(3) 0.000(3)
N7 0.012(3) 0.014(4) 0.013(4) 0.005(3) 0.003(3) -0.002(3)
N8 0.012(3) 0.016(4) 0.017(4) 0.000(3) -0.002(3) 0.006(3)
S1 0.0265(11) 0.0154(11) 0.0148(10) 0.0003(10) 0.0030(9) -0.0035(10)
S2 0.0123(9) 0.0385(15) 0.0186(11) 0.0112(11) -0.0005(8) 0.0000(10)
Cl1 0.0136(9) 0.0266(13) 0.0204(11) 0.0080(10) 0.0007(8) 0.0068(9)
Cl2 0.0154(10) 0.0270(13) 0.0211(11) 0.0071(10) 0.0044(9) -0.0020(9)
Cl3 0.0145(10) 0.0320(13) 0.0219(12) -0.0093(10) 0.0003(9) -0.0047(10)
Cl4 0.0160(10) 0.0225(12) 0.0254(12) -0.0083(10) 0.0015(9) 0.0051(9)
Cl5 0.0226(11) 0.0215(12) 0.0228(12) -0.0065(10) 0.0051(9) -0.0038(9)
Cl6 0.0160(10) 0.0185(11) 0.0204(11) 0.0031(10) 0.0047(8) -0.0045(9)
Cl7 0.0230(11) 0.0191(12) 0.0330(13) 0.0020(10) -0.0064(10) 0.0050(9)
Cl8 0.0325(12) 0.0230(13) 0.0325(13) 0.0035(11) -0.0113(10) -0.0089(11)
Fe1 0.0091(5) 0.0186(7) 0.0141(6) -0.0004(5) -0.0012(5) -0.0017(5)
Fe2 0.0192(6) 0.0184(7) 0.0267(7) 0.0038(6) 0.0064(6) -0.0017(6)
Fe3 0.0140(6) 0.0180(7) 0.0161(6) -0.0003(5) -0.0015(5) 0.0012(5)
Fe4 0.0232(6) 0.0176(7) 0.0211(7) 0.0053(6) 0.0076(5) 0.0039(6)
Sn1 0.0108(3) 0.0138(3) 0.0134(3) 0.0006(3) 0.0016(2) 0.0004(2)
Sn2 0.0122(3) 0.0144(3) 0.0147(3) -0.0011(3) -0.0006(2) 0.0006(3)
Sn3 0.0096(3) 0.0167(3) 0.0131(3) -0.0011(3) 0.0008(2) -0.0020(2)
Sn4 0.0110(3) 0.0146(3) 0.0191(3) 0.0013(3) -0.0011(2) 0.0001(2)
S4 0.032(2) 0.041(3) 0.033(3) 0.014(2) -0.003(2) -0.007(2)
S3 0.039(3) 0.016(3) 0.017(3) 0.003(2) 0.016(2) 0.006(3)

loop_
_atom_type_symbol
_atom_type_description
_atom_type_scat_dispersion_real
_atom_type_scat_dispersion_imag
_atom_type_scat_source
C C 0.0033 0.0016 'International Tables Vol C Tables 4.2.6.8 and 6.1.1.4'
H H 0.0000 0.0000 'International Tables Vol C Tables 4.2.6.8 and 6.1.1.4'
N N 0.0061 0.0033 'International Tables Vol C Tables 4.2.6.8 and 6.1.1.4'
S S 0.1246 0.1234 'International Tables Vol C Tables 4.2.6.8 and 6.1.1.4'
Cl Cl 0.1484 0.1585 'International Tables Vol C Tables 4.2.6.8 and 6.1.1.4'
Fe Fe 0.3463 0.8444 'International Tables Vol C Tables 4.2.6.8 and 6.1.1.4'
Sn Sn -0.6537 1.4246 'International Tables Vol C Tables 4.2.6.8 and 6.1.1.4'

loop_
_geom_angle_atom_site_label_1
_geom_angle_atom_site_label_2
_geom_angle_atom_site_label_3
_geom_angle
C2 C1 C5 108.1(7)
C2 C1 C11 127.2(8)
C5 C1 C11 124.6(7)
C2 C1 Fe1 69.5(4)
C5 C1 Fe1 69.4(4)
C11 C1 Fe1 123.7(5)
C1 C2 C3 106.9(7)
C1 C2 Fe1 69.7(4)
C3 C2 Fe1 69.6(4)
C1 C2 H2 126.5
C3 C2 H2 126.5
Fe1 C2 H2 125.8
C4 C3 C2 108.3(7)
C4 C3 Fe1 70.7(5)
C2 C3 Fe1 69.0(4)
C4 C3 H3 125.8
C2 C3 H3 125.8
Fe1 C3 H3 126.1
C5 C4 C3 108.5(8)
C5 C4 Fe1 68.8(4)
C3 C4 Fe1 69.1(4)
C5 C4 H4 125.8
C3 C4 H4 125.8
Fe1 C4 H4 127.8
C4 C5 C1 108.2(7)
C4 C5 Fe1 71.0(4)
C1 C5 Fe1 69.5(4)
C4 C5 H5 125.9
C1 C5 H5 125.9
Fe1 C5 H5 125.2
C10 C6 C7 107.9(8)
C10 C6 Fe1 70.0(5)
C7 C6 Fe1 69.6(5)
C10 C6 H6 126.1
C7 C6 H6 126.1
Fe1 C6 H6 125.9
C6 C7 C8 106.6(8)
C6 C7 Fe1 69.5(5)
C8 C7 Fe1 68.9(5)
C6 C7 H7 126.7
C8 C7 H7 126.7
Fe1 C7 H7 126.4
C9 C8 C7 109.0(8)
C9 C8 Fe1 71.5(5)
C7 C8 Fe1 69.9(4)
C9 C8 H8 125.5
C7 C8 H8 125.5
Fe1 C8 H8 124.7
C8 C9 C10 107.6(9)
C8 C9 Fe1 68.5(5)
C10 C9 Fe1 69.2(5)
C8 C9 H9 126.2
C10 C9 H9 126.2
Fe1 C9 H9 127.6
C6 C10 C9 109.0(8)
C6 C10 Fe1 69.7(5)
C9 C10 Fe1 70.8(5)
C6 C10 H10 125.5
C9 C10 H10 125.5
Fe1 C10 H10 125.6
N1 C11 C1 114.4(7)
N1 C11 C12 128.1(7)
C1 C11 C12 117.5(7)
C11 C12 H12A 109.5
C11 C12 H12B 109.5
H12A C12 H12B 109.5
C11 C12 H12C 109.5
H12A C12 H12C 109.5
H12B C12 H12C 109.5
C14 C13 H13A 109.5
C14 C13 H13B 109.5
H13A C13 H13B 109.5
C14 C13 H13C 109.5
H13A C13 H13C 109.5
H13B C13 H13C 109.5
N2 C14 C13 123.1(7)
N2 C14 C15 116.7(7)
C13 C14 C15 120.1(6)
C14 C15 C16 117.7(6)
C14 C15 H15A 107.9
C16 C15 H15A 107.9
C14 C15 H15B 107.9
C16 C15 H15B 107.9
H15A C15 H15B 107.2
C18 C16 C15 110.9(6)
C18 C16 C17 111.3(7)
C15 C16 C17 109.3(7)
C18 C16 Sn1 113.2(5)
C15 C16 Sn1 107.1(5)
C17 C16 Sn1 104.7(5)
C16 C17 H17A 109.5
C16 C17 H17B 109.5
H17A C17 H17B 109.5
C16 C17 H17C 109.5
H17A C17 H17C 109.5
H17B C17 H17C 109.5
C16 C18 H18A 109.5
C16 C18 H18B 109.5
H18A C18 H18B 109.5
C16 C18 H18C 109.5
H18A C18 H18C 109.5
H18B C18 H18C 109.5
C23 C19 C20 108.4(7)
C23 C19 C29 126.3(8)
C20 C19 C29 125.3(8)
C23 C19 Fe2 69.2(5)
C20 C19 Fe2 69.7(5)
C29 C19 Fe2 126.4(5)
C21 C20 C19 107.2(8)
C21 C20 Fe2 70.0(5)
C19 C20 Fe2 68.8(4)
C21 C20 H20 126.4
C19 C20 H20 126.4
Fe2 C20 H20 126.3
C20 C21 C22 108.6(8)
C20 C21 Fe2 69.5(5)
C22 C21 Fe2 69.3(4)
C20 C21 H21 125.7
C22 C21 H21 125.7
Fe2 C21 H21 127.1
C21 C22 C23 107.8(8)
C21 C22 Fe2 69.9(5)
C23 C22 Fe2 68.6(4)
C21 C22 H22 126.1
C23 C22 H22 126.1
Fe2 C22 H22 126.9
C19 C23 C22 108.0(8)
C19 C23 Fe2 70.0(5)
C22 C23 Fe2 70.2(5)
C19 C23 H23 126.0
C22 C23 H23 126.0
Fe2 C23 H23 125.4
C28 C24 C25 106.6(10)
C28 C24 Fe2 69.2(5)
C25 C24 Fe2 69.6(5)
C28 C24 H24 126.7
C25 C24 H24 126.7
Fe2 C24 H24 126.1
C26 C25 C24 106.4(10)
C26 C25 Fe2 68.4(6)
C24 C25 Fe2 68.9(5)
C26 C25 H25 126.8
C24 C25 H25 126.8
Fe2 C25 H25 127.3
C27 C26 C25 111.2(10)
C27 C26 Fe2 71.8(6)
C25 C26 Fe2 70.8(6)
C27 C26 H26 124.4
C25 C26 H26 124.4
Fe2 C26 H26 124.6
C26 C27 C28 107.5(10)
C26 C27 Fe2 68.8(6)
C28 C27 Fe2 68.8(5)
C26 C27 H27 126.2
C28 C27 H27 126.2
Fe2 C27 H27 127.6
C27 C28 C24 108.3(10)
C27 C28 Fe2 70.3(5)
C24 C28 Fe2 69.5(5)
C27 C28 H28 125.9
C24 C28 H28 125.9
Fe2 C28 H28 125.9
N3 C29 C19 116.2(7)
N3 C29 C30 127.3(8)
C19 C29 C30 116.2(7)
C29 C30 H30A 109.5
C29 C30 H30B 109.5
H30A C30 H30B 109.5
C29 C30 H30C 109.5
H30A C30 H30C 109.5
H30B C30 H30C 109.5
C32 C31 H31A 109.5
C32 C31 H31B 109.5
H31A C31 H31B 109.5
C32 C31 H31C 109.5
H31A C31 H31C 109.5
H31B C31 H31C 109.5
N4 C32 C33 119.3(7)
N4 C32 C31 122.5(7)
C33 C32 C31 118.2(7)
C32 C33 C34 114.5(7)
C32 C33 H33A 108.6
C34 C33 H33A 108.6
C32 C33 H33B 108.6
C34 C33 H33B 108.6
H33A C33 H33B 107.6
C36 C34 C33 110.7(6)
C36 C34 C35 110.0(7)
C33 C34 C35 110.5(6)
C36 C34 Sn2 113.4(5)
C33 C34 Sn2 108.2(5)
C35 C34 Sn2 103.7(5)
C34 C35 H35A 109.5
C34 C35 H35B 109.5
H35A C35 H35B 109.5
C34 C35 H35C 109.5
H35A C35 H35C 109.5
H35B C35 H35C 109.5
C34 C36 H36A 109.5
C34 C36 H36B 109.5
H36A C36 H36B 109.5
C34 C36 H36C 109.5
H36A C36 H36C 109.5
H36B C36 H36C 109.5
C38 C37 C47 129.4(7)
C38 C37 C41 106.1(7)
C47 C37 C41 124.4(7)
C38 C37 Fe3 69.5(4)
C47 C37 Fe3 124.5(6)
C41 C37 Fe3 68.1(4)
C39 C38 C37 108.3(7)
C39 C38 Fe3 69.3(5)
C37 C38 Fe3 69.7(4)
C39 C38 H38 125.8
C37 C38 H38 125.8
Fe3 C38 H38 126.7
C40 C39 C38 108.4(7)
C40 C39 Fe3 69.7(5)
C38 C39 Fe3 70.1(5)
C40 C39 H39 125.8
C38 C39 H39 125.8
Fe3 C39 H39 126.0
C41 C40 C39 108.6(7)
C41 C40 Fe3 69.4(5)
C39 C40 Fe3 69.9(5)
C41 C40 H40 125.7
C39 C40 H40 125.7
Fe3 C40 H40 126.6
C40 C41 C37 108.5(7)
C40 C41 Fe3 70.4(5)
C37 C41 Fe3 70.2(4)
C40 C41 H41 125.7
C37 C41 H41 125.7
Fe3 C41 H41 125.3
C43 C42 C46 110.2(8)
C43 C42 Fe3 70.7(5)
C46 C42 Fe3 70.8(5)
C43 C42 H42 124.9
C46 C42 H42 124.9
Fe3 C42 H42 125.2
C42 C43 C44 106.3(8)
C42 C43 Fe3 69.0(5)
C44 C43 Fe3 68.9(5)
C42 C43 H43 126.8
C44 C43 H43 126.8
Fe3 C43 H43 126.8
C45 C44 C43 108.8(9)
C45 C44 Fe3 70.6(5)
C43 C44 Fe3 70.3(5)
C45 C44 H44 125.6
C43 C44 H44 125.6
Fe3 C44 H44 125.2
C44 C45 C46 107.8(8)
C44 C45 Fe3 69.0(5)
C46 C45 Fe3 69.7(5)
C44 C45 H45 126.1
C46 C45 H45 126.1
Fe3 C45 H45 126.8
C42 C46 C45 106.8(8)
C42 C46 Fe3 68.8(5)
C45 C46 Fe3 69.7(5)
C42 C46 H46 126.6
C45 C46 H46 126.6
Fe3 C46 H46 126.4
N5 C47 C37 114.1(7)
N5 C47 C48 128.1(7)
C37 C47 C48 117.7(7)
C47 C48 H48A 109.5
C47 C48 H48B 109.5
H48A C48 H48B 109.5
C47 C48 H48C 109.5
H48A C48 H48C 109.5
H48B C48 H48C 109.5
C50 C49 H49A 109.5
C50 C49 H49B 109.5
H49A C49 H49B 109.5
C50 C49 H49C 109.5
H49A C49 H49C 109.5
H49B C49 H49C 109.5
N6 C50 C49 125.1(7)
N6 C50 C51 118.0(7)
C49 C50 C51 116.8(6)
C50 C51 C52 116.2(6)
C50 C51 H51A 108.2
C52 C51 H51A 108.2
C50 C51 H51B 108.2
C52 C51 H51B 108.2
H51A C51 H51B 107.4
C54 C52 C51 112.5(7)
C54 C52 C53 111.6(6)
C51 C52 C53 110.9(6)
C54 C52 Sn3 113.3(5)
C51 C52 Sn3 104.4(5)
C53 C52 Sn3 103.5(5)
C52 C53 H53A 109.5
C52 C53 H53B 109.5
H53A C53 H53B 109.5
C52 C53 H53C 109.5
H53A C53 H53C 109.5
H53B C53 H53C 109.5
C52 C54 H54A 109.5
C52 C54 H54B 109.5
H54A C54 H54B 109.5
C52 C54 H54C 109.5
H54A C54 H54C 109.5
H54B C54 H54C 109.5
C65 C55 C59 125.6(7)
C65 C55 C56 126.7(7)
C59 C55 C56 107.7(7)
C65 C55 Fe4 123.9(6)
C59 C55 Fe4 69.1(5)
C56 C55 Fe4 69.7(5)
C57 C56 C55 106.6(7)
C57 C56 Fe4 68.9(5)
C55 C56 Fe4 68.3(5)
C57 C56 H56 126.7
C55 C56 H56 126.7
Fe4 C56 H56 127.6
C56 C57 C58 110.3(8)
C56 C57 Fe4 70.9(5)
C58 C57 Fe4 69.2(5)
C56 C57 H57 124.9
C58 C57 H57 124.9
Fe4 C57 H57 126.6
C57 C58 C59 107.4(8)
C57 C58 Fe4 69.7(5)
C59 C58 Fe4 69.4(5)
C57 C58 H58 126.3
C59 C58 H58 126.3
Fe4 C58 H58 126.2
C55 C59 C58 108.0(7)
C55 C59 Fe4 69.9(4)
C58 C59 Fe4 69.1(5)
C55 C59 H59 126.0
C58 C59 H59 126.0
Fe4 C59 H59 126.6
C64 C60 C61 109.1(10)
C64 C60 Fe4 69.8(6)
C61 C60 Fe4 69.4(6)
C64 C60 H60 125.5
C61 C60 H60 125.5
Fe4 C60 H60 126.9
C62 C61 C60 106.7(9)
C62 C61 Fe4 69.6(6)
C60 C61 Fe4 70.2(6)
C62 C61 H61 126.7
C60 C61 H61 126.7
Fe4 C61 H61 125.2
C61 C62 C63 108.9(9)
C61 C62 Fe4 70.3(6)
C63 C62 Fe4 69.5(5)
C61 C62 H62 125.5
C63 C62 H62 125.5
Fe4 C62 H62 126.2
C64 C63 C62 106.9(10)
C64 C63 Fe4 70.3(6)
C62 C63 Fe4 69.3(5)
C64 C63 H63 126.5
C62 C63 H63 126.5
Fe4 C63 H63 125.4
C63 C64 C60 108.4(9)
C63 C64 Fe4 69.6(6)
C60 C64 Fe4 70.3(5)
C63 C64 H64 125.8
C60 C64 H64 125.8
Fe4 C64 H64 125.9
N7 C65 C55 116.0(7)
N7 C65 C66 126.2(7)
C55 C65 C66 117.7(7)
C65 C66 H66A 109.5
C65 C66 H66B 109.5
H66A C66 H66B 109.5
C65 C66 H66C 109.5
H66A C66 H66C 109.5
H66B C66 H66C 109.5
C68 C67 H67A 109.5
C68 C67 H67B 109.5
H67A C67 H67B 109.5
C68 C67 H67C 109.5
H67A C67 H67C 109.5
H67B C67 H67C 109.5
N8 C68 C67 123.4(8)
N8 C68 C69 118.3(7)
C67 C68 C69 118.3(7)
C68 C69 C70 117.3(7)
C68 C69 H69A 108.0
C70 C69 H69A 108.0
C68 C69 H69B 108.0
C70 C69 H69B 108.0
H69A C69 H69B 107.2
C71 C70 C69 110.5(7)
C71 C70 C72 110.2(7)
C69 C70 C72 111.2(6)
C71 C70 Sn4 112.6(5)
C69 C70 Sn4 107.5(5)
C72 C70 Sn4 104.8(6)
C70 C71 H71A 109.5
C70 C71 H71B 109.5
H71A C71 H71B 109.5
C70 C71 H71C 109.5
H71A C71 H71C 109.5
H71B C71 H71C 109.5
C70 C72 H72A 109.5
C70 C72 H72B 109.5
H72A C72 H72B 109.5
C70 C72 H72C 109.5
H72A C72 H72C 109.5
H72B C72 H72C 109.5
C11 N1 N2 117.3(6)
C14 N2 N1 119.5(6)
C14 N2 Sn1 114.0(5)
N1 N2 Sn1 124.8(5)
C29 N3 N4 115.8(7)
C32 N4 N3 119.8(6)
C32 N4 Sn2 112.0(5)
N3 N4 Sn2 126.6(5)
C47 N5 N6 115.1(6)
C50 N6 N5 117.8(6)
C50 N6 Sn3 111.1(5)
N5 N6 Sn3 126.2(5)
C65 N7 N8 117.8(6)
C68 N8 N7 119.4(7)
C68 N8 Sn4 112.3(5)
N7 N8 Sn4 125.7(5)
Sn2 S1 Sn1 101.44(8)
Sn3 S2 Sn4 98.75(8)
C2 Fe1 C1 40.9(3)
C2 Fe1 C5 69.2(3)
C1 Fe1 C5 41.2(3)
C2 Fe1 C3 41.4(3)
C1 Fe1 C3 68.7(3)
C5 Fe1 C3 68.2(3)
C2 Fe1 C8 124.7(4)
C1 Fe1 C8 161.8(4)
C5 Fe1 C8 155.7(3)
C3 Fe1 C8 107.7(3)
C2 Fe1 C6 118.5(4)
C1 Fe1 C6 106.7(3)
C5 Fe1 C6 125.7(3)
C3 Fe1 C6 154.5(4)
C8 Fe1 C6 68.5(4)
C2 Fe1 C7 105.2(3)
C1 Fe1 C7 123.8(3)
C5 Fe1 C7 162.2(3)
C3 Fe1 C7 119.5(4)
C8 Fe1 C7 41.2(3)
C6 Fe1 C7 40.9(3)
C2 Fe1 C10 154.3(3)
C1 Fe1 C10 120.8(3)
C5 Fe1 C10 109.1(3)
C3 Fe1 C10 163.5(4)
C8 Fe1 C10 67.6(4)
C6 Fe1 C10 40.4(3)
C7 Fe1 C10 68.2(4)
C2 Fe1 C4 68.7(3)
C1 Fe1 C4 68.2(3)
C5 Fe1 C4 40.1(3)
C3 Fe1 C4 40.2(3)
C8 Fe1 C4 121.3(4)
C6 Fe1 C4 163.4(4)
C7 Fe1 C4 155.2(3)
C10 Fe1 C4 127.5(4)
C2 Fe1 C9 162.6(3)
C1 Fe1 C9 156.1(3)
C5 Fe1 C9 121.9(3)
C3 Fe1 C9 126.4(3)
C8 Fe1 C9 40.0(3)
C6 Fe1 C9 67.9(4)
C7 Fe1 C9 68.3(4)
C10 Fe1 C9 40.0(3)
C4 Fe1 C9 110.0(3)
C23 Fe2 C26 158.4(4)
C23 Fe2 C19 40.8(3)
C26 Fe2 C19 160.0(4)
C23 Fe2 C28 105.2(4)
C26 Fe2 C28 67.7(4)
C19 Fe2 C28 123.1(4)
C23 Fe2 C22 41.1(3)
C26 Fe2 C22 123.1(4)
C19 Fe2 C22 68.7(3)
C28 Fe2 C22 119.6(4)
C23 Fe2 C20 69.5(4)
C26 Fe2 C20 123.6(4)
C19 Fe2 C20 41.5(3)
C28 Fe2 C20 161.4(4)
C22 Fe2 C20 68.8(3)
C23 Fe2 C24 120.2(4)
C26 Fe2 C24 68.8(4)
C19 Fe2 C24 107.3(4)
C28 Fe2 C24 41.3(4)
C22 Fe2 C24 155.9(4)
C20 Fe2 C24 124.8(4)
C23 Fe2 C21 69.0(4)
C26 Fe2 C21 108.6(4)
C19 Fe2 C21 68.6(3)
C28 Fe2 C21 155.9(4)
C22 Fe2 C21 40.9(3)
C20 Fe2 C21 40.4(3)
C24 Fe2 C21 161.8(4)
C23 Fe2 C25 157.9(4)
C26 Fe2 C25 40.8(4)
C19 Fe2 C25 123.4(4)
C28 Fe2 C25 69.0(4)
C22 Fe2 C25 160.4(4)
C20 Fe2 C25 108.9(4)
C24 Fe2 C25 41.5(4)
C21 Fe2 C25 124.8(4)
C23 Fe2 C27 122.1(4)
C26 Fe2 C27 39.4(4)
C19 Fe2 C27 159.3(4)
C28 Fe2 C27 40.9(4)
C22 Fe2 C27 105.9(4)
C20 Fe2 C27 157.0(4)
C24 Fe2 C27 69.1(4)
C21 Fe2 C27 121.1(4)
C25 Fe2 C27 68.2(4)
C42 Fe3 C44 67.8(4)
C42 Fe3 C41 125.6(4)
C44 Fe3 C41 155.4(4)
C42 Fe3 C40 161.5(3)
C44 Fe3 C40 120.7(4)
C41 Fe3 C40 40.2(3)
C42 Fe3 C46 40.4(3)
C44 Fe3 C46 68.3(4)
C41 Fe3 C46 107.4(3)
C40 Fe3 C46 124.2(4)
C42 Fe3 C39 157.1(3)
C44 Fe3 C39 107.4(4)
C41 Fe3 C39 68.2(3)
C40 Fe3 C39 40.5(3)
C46 Fe3 C39 160.7(3)
C42 Fe3 C45 67.8(4)
C44 Fe3 C45 40.5(3)
C41 Fe3 C45 120.5(4)
C40 Fe3 C45 107.2(4)
C46 Fe3 C45 40.6(3)
C39 Fe3 C45 124.0(3)
C42 Fe3 C43 40.3(3)
C44 Fe3 C43 40.8(4)
C41 Fe3 C43 162.2(4)
C40 Fe3 C43 156.3(4)
C46 Fe3 C43 68.5(4)
C39 Fe3 C43 121.3(4)
C45 Fe3 C43 68.4(4)
C42 Fe3 C38 122.4(3)
C44 Fe3 C38 124.5(3)
C41 Fe3 C38 68.9(3)
C40 Fe3 C38 68.3(3)
C46 Fe3 C38 157.3(3)
C39 Fe3 C38 40.6(3)
C45 Fe3 C38 160.8(3)
C43 Fe3 C38 107.8(4)
C42 Fe3 C37 108.3(3)
C44 Fe3 C37 161.3(3)
C41 Fe3 C37 41.7(3)
C40 Fe3 C37 68.9(3)
C46 Fe3 C37 121.5(3)
C39 Fe3 C37 68.7(3)
C45 Fe3 C37 156.8(3)
C43 Fe3 C37 124.4(4)
C38 Fe3 C37 40.8(3)
C58 Fe4 C63 107.2(4)
C58 Fe4 C62 122.7(4)
C63 Fe4 C62 41.1(4)
C58 Fe4 C59 41.5(3)
C63 Fe4 C59 121.8(4)
C62 Fe4 C59 158.8(4)
C58 Fe4 C57 41.0(3)
C63 Fe4 C57 124.0(4)
C62 Fe4 C57 108.2(4)
C59 Fe4 C57 69.1(4)
C58 Fe4 C61 158.0(4)
C63 Fe4 C61 68.7(4)
C62 Fe4 C61 40.2(4)
C59 Fe4 C61 159.2(4)
C57 Fe4 C61 122.1(4)
C58 Fe4 C64 123.5(4)
C63 Fe4 C64 40.1(4)
C62 Fe4 C64 67.7(4)
C59 Fe4 C64 107.3(4)
C57 Fe4 C64 160.2(4)
C61 Fe4 C64 68.2(4)
C58 Fe4 C55 69.5(4)
C63 Fe4 C55 157.5(4)
C62 Fe4 C55 159.2(4)
C59 Fe4 C55 41.1(3)
C57 Fe4 C55 68.9(3)
C61 Fe4 C55 122.7(4)
C64 Fe4 C55 122.0(4)
C58 Fe4 C60 159.8(4)
C63 Fe4 C60 67.4(4)
C62 Fe4 C60 67.1(4)
C59 Fe4 C60 123.3(4)
C57 Fe4 C60 158.2(3)
C61 Fe4 C60 40.4(3)
C64 Fe4 C60 39.9(4)
C55 Fe4 C60 107.6(4)
C58 Fe4 C56 69.2(3)
C63 Fe4 C56 159.3(4)
C62 Fe4 C56 122.5(4)
C59 Fe4 C56 69.8(3)
C57 Fe4 C56 40.1(3)
C61 Fe4 C56 106.6(4)
C64 Fe4 C56 158.6(4)
C55 Fe4 C56 42.0(3)
C60 Fe4 C56 122.9(3)
C16 Sn1 N2 76.6(3)
C16 Sn1 Cl1 108.5(2)
N2 Sn1 Cl1 91.13(16)
C16 Sn1 S1 150.9(2)
N2 Sn1 S1 89.49(17)
Cl1 Sn1 S1 96.99(8)
C16 Sn1 Cl2 96.4(2)
N2 Sn1 Cl2 171.67(16)
Cl1 Sn1 Cl2 95.44(7)
S1 Sn1 Cl2 94.78(8)
C34 Sn2 Cl4 109.8(2)
C34 Sn2 S1 148.3(2)
Cl4 Sn2 S1 98.27(8)
C34 Sn2 N4 75.8(3)
Cl4 Sn2 N4 89.60(16)
S1 Sn2 N4 90.35(17)
C34 Sn2 Cl3 96.3(2)
Cl4 Sn2 Cl3 95.65(7)
S1 Sn2 Cl3 95.27(8)
N4 Sn2 Cl3 171.67(17)
C52 Sn3 N6 76.5(3)
C52 Sn3 Cl5 109.8(2)
N6 Sn3 Cl5 93.36(18)
C52 Sn3 S2 140.7(2)
N6 Sn3 S2 88.41(16)
Cl5 Sn3 S2 107.10(8)
C52 Sn3 Cl6 99.0(2)
N6 Sn3 Cl6 171.84(18)
Cl5 Sn3 Cl6 94.58(8)
S2 Sn3 Cl6 91.07(7)
C70 Sn4 N8 76.0(3)
C70 Sn4 Cl7 106.0(2)
N8 Sn4 Cl7 91.65(16)
C70 Sn4 S2 157.4(2)
N8 Sn4 S2 90.05(17)
Cl7 Sn4 S2 91.94(8)
C70 Sn4 Cl8 96.7(2)
N8 Sn4 Cl8 170.60(17)
Cl7 Sn4 Cl8 96.05(8)
S2 Sn4 Cl8 95.04(8)

loop_
_geom_bond_atom_site_label_1
_geom_bond_atom_site_label_2
_geom_bond_distance
_geom_bond_site_symmetry_2
C1 C2 1.421(10) .
C1 C5 1.431(11) .
C1 C11 1.485(10) .
C1 Fe1 2.036(7) .
C2 C3 1.442(11) .
C2 Fe1 2.033(8) .
C2 H2 0.9500 .
C3 C4 1.410(12) .
C3 Fe1 2.042(7) .
C3 H3 0.9500 .
C4 C5 1.406(11) .
C4 Fe1 2.062(8) .
C4 H4 0.9500 .
C5 Fe1 2.034(7) .
C5 H5 0.9500 .
C6 C10 1.417(12) .
C6 C7 1.433(12) .
C6 Fe1 2.052(9) .
C6 H6 0.9500 .
C7 C8 1.439(12) .
C7 Fe1 2.052(8) .
C7 H7 0.9500 .
C8 C9 1.408(12) .
C8 Fe1 2.039(8) .
C8 H8 0.9500 .
C9 C10 1.415(12) .
C9 Fe1 2.078(9) .
C9 H9 0.9500 .
C10 Fe1 2.056(8) .
C10 H10 0.9500 .
C11 N1 1.268(9) .
C11 C12 1.515(11) .
C12 H12A 0.9800 .
C12 H12B 0.9800 .
C12 H12C 0.9800 .
C13 C14 1.486(10) .
C13 H13A 0.9800 .
C13 H13B 0.9800 .
C13 H13C 0.9800 .
C14 N2 1.292(9) .
C14 C15 1.487(10) .
C15 C16 1.535(10) .
C15 H15A 0.9900 .
C15 H15B 0.9900 .
C16 C18 1.525(10) .
C16 C17 1.553(10) .
C16 Sn1 2.200(7) .
C17 H17A 0.9800 .
C17 H17B 0.9800 .
C17 H17C 0.9800 .
C18 H18A 0.9800 .
C18 H18B 0.9800 .
C18 H18C 0.9800 .
C19 C23 1.415(11) .
C19 C20 1.446(11) .
C19 C29 1.471(11) .
C19 Fe2 2.034(8) .
C20 C21 1.417(12) .
C20 Fe2 2.047(8) .
C20 H20 0.9500 .
C21 C22 1.431(12) .
C21 Fe2 2.054(8) .
C21 H21 0.9500 .
C22 C23 1.430(11) .
C22 Fe2 2.046(8) .
C22 H22 0.9500 .
C23 Fe2 2.025(8) .
C23 H23 0.9500 .
C24 C28 1.447(14) .
C24 C25 1.457(13) .
C24 Fe2 2.053(9) .
C24 H24 0.9500 .
C25 C26 1.425(14) .
C25 Fe2 2.061(9) .
C25 H25 0.9500 .
C26 C27 1.381(14) .
C26 Fe2 2.030(10) .
C26 H26 0.9500 .
C27 C28 1.437(13) .
C27 Fe2 2.068(10) .
C27 H27 0.9500 .
C28 Fe2 2.049(9) .
C28 H28 0.9500 .
C29 N3 1.265(10) .
C29 C30 1.510(11) .
C30 H30A 0.9800 .
C30 H30B 0.9800 .
C30 H30C 0.9800 .
C31 C32 1.512(10) .
C31 H31A 0.9800 .
C31 H31B 0.9800 .
C31 H31C 0.9800 .
C32 N4 1.281(10) .
C32 C33 1.493(10) .
C33 C34 1.550(10) .
C33 H33A 0.9900 .
C33 H33B 0.9900 .
C34 C36 1.523(11) .
C34 C35 1.550(11) .
C34 Sn2 2.182(8) .
C35 H35A 0.9800 .
C35 H35B 0.9800 .
C35 H35C 0.9800 .
C36 H36A 0.9800 .
C36 H36B 0.9800 .
C36 H36C 0.9800 .
C37 C38 1.439(10) .
C37 C47 1.452(11) .
C37 C41 1.461(10) .
C37 Fe3 2.066(7) .
C38 C39 1.427(11) .
C38 Fe3 2.063(8) .
C38 H38 0.9500 .
C39 C40 1.419(11) .
C39 Fe3 2.053(9) .
C39 H39 0.9500 .
C40 C41 1.406(11) .
C40 Fe3 2.050(9) .
C40 H40 0.9500 .
C41 Fe3 2.038(8) .
C41 H41 0.9500 .
C42 C43 1.409(12) .
C42 C46 1.412(11) .
C42 Fe3 2.031(9) .
C42 H42 0.9500 .
C43 C44 1.426(13) .
C43 Fe3 2.054(9) .
C43 H43 0.9500 .
C44 C45 1.417(12) .
C44 Fe3 2.037(9) .
C44 H44 0.9500 .
C45 C46 1.428(11) .
C45 Fe3 2.058(9) .
C45 H45 0.9500 .
C46 Fe3 2.057(9) .
C46 H46 0.9500 .
C47 N5 1.285(9) .
C47 C48 1.490(10) .
C48 H48A 0.9800 .
C48 H48B 0.9800 .
C48 H48C 0.9800 .
C49 C50 1.496(11) .
C49 H49A 0.9800 .
C49 H49B 0.9800 .
C49 H49C 0.9800 .
C50 N6 1.270(9) .
C50 C51 1.523(10) .
C51 C52 1.531(11) .
C51 H51A 0.9900 .
C51 H51B 0.9900 .
C52 C54 1.512(10) .
C52 C53 1.545(10) .
C52 Sn3 2.210(7) .
C53 H53A 0.9800 .
C53 H53B 0.9800 .
C53 H53C 0.9800 .
C54 H54A 0.9800 .
C54 H54B 0.9800 .
C54 H54C 0.9800 .
C55 C65 1.426(11) .
C55 C59 1.434(10) .
C55 C56 1.476(11) .
C55 Fe4 2.049(8) .
C56 C57 1.410(11) .
C56 Fe4 2.068(8) .
C56 H56 0.9500 .
C57 C58 1.428(11) .
C57 Fe4 2.042(9) .
C57 H57 0.9500 .
C58 C59 1.442(12) .
C58 Fe4 2.035(9) .
C58 H58 0.9500 .
C59 Fe4 2.038(8) .
C59 H59 0.9500 .
C60 C64 1.401(13) .
C60 C61 1.416(12) .
C60 Fe4 2.056(10) .
C60 H60 0.9500 .
C61 C62 1.402(14) .
C61 Fe4 2.046(10) .
C61 H61 0.9500 .
C62 C63 1.432(13) .
C62 Fe4 2.037(10) .
C62 H62 0.9500 .
C63 C64 1.402(13) .
C63 Fe4 2.039(10) .
C63 H63 0.9500 .
C64 Fe4 2.049(9) .
C64 H64 0.9500 .
C65 N7 1.302(9) .
C65 C66 1.515(10) .
C66 H66A 0.9800 .
C66 H66B 0.9800 .
C66 H66C 0.9800 .
C67 C68 1.487(10) .
C67 H67A 0.9800 .
C67 H67B 0.9800 .
C67 H67C 0.9800 .
C68 N8 1.275(10) .
C68 C69 1.497(10) .
C69 C70 1.531(11) .
C69 H69A 0.9900 .
C69 H69B 0.9900 .
C70 C71 1.488(10) .
C70 C72 1.562(11) .
C70 Sn4 2.203(8) .
C71 H71A 0.9800 .
C71 H71B 0.9800 .
C71 H71C 0.9800 .
C72 H72A 0.9800 .
C72 H72B 0.9800 .
C72 H72C 0.9800 .
N1 N2 1.411(8) .
N2 Sn1 2.352(6) .
N3 N4 1.408(8) .
N4 Sn2 2.389(6) .
N5 N6 1.426(9) .
N6 Sn3 2.343(6) .
N7 N8 1.388(9) .
N8 Sn4 2.392(7) .
S1 Sn2 2.385(2) .
S1 Sn1 2.397(2) .
S2 Sn3 2.371(2) .
S2 Sn4 2.407(2) .
Cl1 Sn1 2.379(2) .
Cl2 Sn1 2.478(2) .
Cl3 Sn2 2.479(2) .
Cl4 Sn2 2.368(2) .
Cl5 Sn3 2.360(2) .
Cl6 Sn3 2.499(2) .
Cl7 Sn4 2.394(2) .
Cl8 Sn4 2.474(2) .
S4 S4 1.865(9) 3_766

loop_
_geom_torsion_atom_site_label_1
_geom_torsion_atom_site_label_2
_geom_torsion_atom_site_label_3
_geom_torsion_atom_site_label_4
_geom_torsion
C5 C1 C2 C3 1.2(8)
C11 C1 C2 C3 177.3(6)
Fe1 C1 C2 C3 59.9(5)
C5 C1 C2 Fe1 -58.8(5)
C11 C1 C2 Fe1 117.4(7)
C1 C2 C3 C4 0.0(8)
Fe1 C2 C3 C4 60.0(5)
C1 C2 C3 Fe1 -60.0(5)
C2 C3 C4 C5 -1.2(8)
Fe1 C3 C4 C5 57.7(5)
C2 C3 C4 Fe1 -58.9(5)
C3 C4 C5 C1 1.9(8)
Fe1 C4 C5 C1 59.8(5)
C3 C4 C5 Fe1 -57.9(5)
C2 C1 C5 C4 -1.9(8)
C11 C1 C5 C4 -178.2(6)
Fe1 C1 C5 C4 -60.8(5)
C2 C1 C5 Fe1 58.8(5)
C11 C1 C5 Fe1 -117.4(7)
C10 C6 C7 C8 0.5(9)
Fe1 C6 C7 C8 -59.2(5)
C10 C6 C7 Fe1 59.8(5)
C6 C7 C8 C9 -1.4(9)
Fe1 C7 C8 C9 -61.1(6)
C6 C7 C8 Fe1 59.6(5)
C7 C8 C9 C10 1.8(9)
Fe1 C8 C9 C10 -58.3(6)
C7 C8 C9 Fe1 60.1(5)
C7 C6 C10 C9 0.6(9)
Fe1 C6 C10 C9 60.1(6)
C7 C6 C10 Fe1 -59.5(6)
C8 C9 C10 C6 -1.5(9)
Fe1 C9 C10 C6 -59.4(6)
C8 C9 C10 Fe1 57.9(6)
C2 C1 C11 N1 167.6(7)
C5 C1 C11 N1 -16.8(10)
Fe1 C1 C11 N1 -103.7(7)
C2 C1 C11 C12 -11.0(11)
C5 C1 C11 C12 164.6(7)
Fe1 C1 C11 C12 77.7(9)
N2 C14 C15 C16 20.2(11)
C13 C14 C15 C16 -164.7(7)
C14 C15 C16 C18 -155.1(7)
C14 C15 C16 C17 81.8(9)
C14 C15 C16 Sn1 -31.1(9)
C23 C19 C20 C21 -1.2(9)
C29 C19 C20 C21 179.4(7)
Fe2 C19 C20 C21 -59.8(6)
C23 C19 C20 Fe2 58.6(5)
C29 C19 C20 Fe2 -120.9(7)
C19 C20 C21 C22 0.6(9)
Fe2 C20 C21 C22 -58.3(6)
C19 C20 C21 Fe2 59.0(5)
C20 C21 C22 C23 0.1(9)
Fe2 C21 C22 C23 -58.4(6)
C20 C21 C22 Fe2 58.5(6)
C20 C19 C23 C22 1.3(9)
C29 C19 C23 C22 -179.3(7)
Fe2 C19 C23 C22 60.2(6)
C20 C19 C23 Fe2 -58.9(5)
C29 C19 C23 Fe2 120.5(8)
C21 C22 C23 C19 -0.9(9)
Fe2 C22 C23 C19 -60.0(5)
C21 C22 C23 Fe2 59.1(6)
C28 C24 C25 C26 -1.1(10)
Fe2 C24 C25 C26 58.4(6)
C28 C24 C25 Fe2 -59.5(6)
C24 C25 C26 C27 1.9(11)
Fe2 C25 C26 C27 60.7(7)
C24 C25 C26 Fe2 -58.8(6)
C25 C26 C27 C28 -1.9(11)
Fe2 C26 C27 C28 58.1(6)
C25 C26 C27 Fe2 -60.1(7)
C26 C27 C28 C24 1.2(10)
Fe2 C27 C28 C24 59.3(6)
C26 C27 C28 Fe2 -58.1(7)
C25 C24 C28 C27 0.0(10)
Fe2 C24 C28 C27 -59.8(6)
C25 C24 C28 Fe2 59.8(6)
C23 C19 C29 N3 166.5(7)
C20 C19 C29 N3 -14.1(11)
Fe2 C19 C29 N3 -103.7(8)
C23 C19 C29 C30 -8.8(11)
C20 C19 C29 C30 170.6(7)
Fe2 C19 C29 C30 81.0(9)
N4 C32 C33 C34 20.6(11)
C31 C32 C33 C34 -161.1(7)
C32 C33 C34 C36 -159.6(7)
C32 C33 C34 C35 78.3(9)
C32 C33 C34 Sn2 -34.7(8)
C47 C37 C38 C39 177.1(8)
C41 C37 C38 C39 0.2(9)
Fe3 C37 C38 C39 58.7(6)
C47 C37 C38 Fe3 118.4(8)
C41 C37 C38 Fe3 -58.5(5)
C37 C38 C39 C40 0.4(10)
Fe3 C38 C39 C40 59.3(6)
C37 C38 C39 Fe3 -59.0(6)
C38 C39 C40 C41 -0.9(10)
Fe3 C39 C40 C41 58.7(6)
C38 C39 C40 Fe3 -59.6(6)
C39 C40 C41 C37 1.0(10)
Fe3 C40 C41 C37 60.1(5)
C39 C40 C41 Fe3 -59.0(6)
C38 C37 C41 C40 -0.8(9)
C47 C37 C41 C40 -177.9(7)
Fe3 C37 C41 C40 -60.2(6)
C38 C37 C41 Fe3 59.4(5)
C47 C37 C41 Fe3 -117.7(7)
C46 C42 C43 C44 0.9(10)
Fe3 C42 C43 C44 -59.1(6)
C46 C42 C43 Fe3 60.0(6)
C42 C43 C44 C45 -1.2(11)
Fe3 C43 C44 C45 -60.3(7)
C42 C43 C44 Fe3 59.1(6)
C43 C44 C45 C46 1.0(11)
Fe3 C44 C45 C46 -59.1(6)
C43 C44 C45 Fe3 60.1(6)
C43 C42 C46 C45 -0.3(10)
Fe3 C42 C46 C45 59.6(6)
C43 C42 C46 Fe3 -59.9(6)
C44 C45 C46 C42 -0.4(10)
Fe3 C45 C46 C42 -59.1(6)
C44 C45 C46 Fe3 58.6(6)
C38 C37 C47 N5 23.7(12)
C41 C37 C47 N5 -159.9(7)
Fe3 C37 C47 N5 114.6(7)
C38 C37 C47 C48 -160.1(8)
C41 C37 C47 C48 16.3(11)
Fe3 C37 C47 C48 -69.2(8)
N6 C50 C51 C52 -13.0(10)
C49 C50 C51 C52 169.2(6)
C50 C51 C52 C54 158.2(6)
C50 C51 C52 C53 -76.0(8)
C50 C51 C52 Sn3 34.9(7)
C65 C55 C56 C57 176.3(8)
C59 C55 C56 C57 -0.2(9)
Fe4 C55 C56 C57 58.5(6)
C65 C55 C56 Fe4 117.7(8)
C59 C55 C56 Fe4 -58.8(6)
C55 C56 C57 C58 0.0(10)
Fe4 C56 C57 C58 58.2(7)
C55 C56 C57 Fe4 -58.1(6)
C56 C57 C58 C59 0.2(11)
Fe4 C57 C58 C59 59.4(6)
C56 C57 C58 Fe4 -59.2(6)
C65 C55 C59 C58 -176.2(8)
C56 C55 C59 C58 0.4(9)
Fe4 C55 C59 C58 -58.8(6)
C65 C55 C59 Fe4 -117.4(8)
C56 C55 C59 Fe4 59.2(5)
C57 C58 C59 C55 -0.4(10)
Fe4 C58 C59 C55 59.2(6)
C57 C58 C59 Fe4 -59.6(6)
C64 C60 C61 C62 -1.6(11)
Fe4 C60 C61 C62 -60.3(7)
C64 C60 C61 Fe4 58.6(7)
C60 C61 C62 C63 1.7(11)
Fe4 C61 C62 C63 -59.0(7)
C60 C61 C62 Fe4 60.7(7)
C61 C62 C63 C64 -1.2(12)
Fe4 C62 C63 C64 -60.6(7)
C61 C62 C63 Fe4 59.4(7)
C62 C63 C64 C60 0.1(11)
Fe4 C63 C64 C60 -59.8(7)
C62 C63 C64 Fe4 60.0(7)
C61 C60 C64 C63 0.9(11)
Fe4 C60 C64 C63 59.4(7)
C61 C60 C64 Fe4 -58.4(7)
C59 C55 C65 N7 -161.8(8)
C56 C55 C65 N7 22.2(12)
Fe4 C55 C65 N7 111.0(8)
C59 C55 C65 C66 16.4(12)
C56 C55 C65 C66 -159.5(8)
Fe4 C55 C65 C66 -70.8(9)
N8 C68 C69 C70 -14.9(10)
C67 C68 C69 C70 166.2(7)
C68 C69 C70 C71 153.7(6)
C68 C69 C70 C72 -83.6(8)
C68 C69 C70 Sn4 30.5(8)
C1 C11 N1 N2 176.5(6)
C12 C11 N1 N2 -5.0(11)
C13 C14 N2 N1 -7.7(11)
C15 C14 N2 N1 167.3(7)
C13 C14 N2 Sn1 -173.3(6)
C15 C14 N2 Sn1 1.7(9)
C11 N1 N2 C14 96.1(8)
C11 N1 N2 Sn1 -99.9(7)
C19 C29 N3 N4 -180.0(6)
C30 C29 N3 N4 -5.3(11)
C33 C32 N4 N3 170.2(7)
C31 C32 N4 N3 -8.0(11)
C33 C32 N4 Sn2 3.7(9)
C31 C32 N4 Sn2 -174.6(6)
C29 N3 N4 C32 97.7(8)
C29 N3 N4 Sn2 -97.9(7)
C37 C47 N5 N6 -176.6(6)
C48 C47 N5 N6 7.7(11)
C49 C50 N6 N5 5.1(10)
C51 C50 N6 N5 -172.5(6)
C49 C50 N6 Sn3 161.8(6)
C51 C50 N6 Sn3 -15.8(8)
C47 N5 N6 C50 -110.7(8)
C47 N5 N6 Sn3 96.6(7)
C55 C65 N7 N8 -178.5(6)
C66 C65 N7 N8 3.5(11)
C67 C68 N8 N7 7.9(11)
C69 C68 N8 N7 -171.0(6)
C67 C68 N8 Sn4 170.6(5)
C69 C68 N8 Sn4 -8.2(8)
C65 N7 N8 C68 -104.4(8)
C65 N7 N8 Sn4 95.4(7)
C3 C2 Fe1 C1 -117.9(6)
C1 C2 Fe1 C5 37.7(4)
C3 C2 Fe1 C5 -80.2(5)
C1 C2 Fe1 C3 117.9(6)
C1 C2 Fe1 C8 -165.0(5)
C3 C2 Fe1 C8 77.0(6)
C1 C2 Fe1 C6 -82.6(6)
C3 C2 Fe1 C6 159.5(5)
C1 C2 Fe1 C7 -124.5(5)
C3 C2 Fe1 C7 117.5(5)
C1 C2 Fe1 C10 -53.3(9)
C3 C2 Fe1 C10 -171.2(7)
C1 C2 Fe1 C4 80.9(5)
C3 C2 Fe1 C4 -37.1(5)
C1 C2 Fe1 C9 170.0(10)
C3 C2 Fe1 C9 52.0(13)
C5 C1 Fe1 C2 119.7(6)
C11 C1 Fe1 C2 -121.7(9)
C2 C1 Fe1 C5 -119.7(6)
C11 C1 Fe1 C5 118.6(9)
C2 C1 Fe1 C3 -38.9(5)
C5 C1 Fe1 C3 80.8(5)
C11 C1 Fe1 C3 -160.6(8)
C2 C1 Fe1 C8 42.9(13)
C5 C1 Fe1 C8 162.6(10)
C11 C1 Fe1 C8 -78.8(13)
C2 C1 Fe1 C6 114.5(5)
C5 C1 Fe1 C6 -125.7(5)
C11 C1 Fe1 C6 -7.2(8)
C2 C1 Fe1 C7 73.1(6)
C5 C1 Fe1 C7 -167.2(5)
C11 C1 Fe1 C7 -48.6(8)
C2 C1 Fe1 C10 156.2(5)
C5 C1 Fe1 C10 -84.1(5)
C11 C1 Fe1 C10 34.4(8)
C2 C1 Fe1 C4 -82.2(5)
C5 C1 Fe1 C4 37.5(5)
C11 C1 Fe1 C4 156.1(8)
C2 C1 Fe1 C9 -172.6(8)
C5 C1 Fe1 C9 -52.9(10)
C11 C1 Fe1 C9 65.7(11)
C4 C5 Fe1 C2 81.3(5)
C1 C5 Fe1 C2 -37.4(4)
C4 C5 Fe1 C1 118.8(7)
C4 C5 Fe1 C3 36.7(5)
C1 C5 Fe1 C3 -82.1(5)
C4 C5 Fe1 C8 -48.2(11)
C1 C5 Fe1 C8 -166.9(8)
C4 C5 Fe1 C6 -167.9(5)
C1 C5 Fe1 C6 73.4(6)
C4 C5 Fe1 C7 155.8(11)
C1 C5 Fe1 C7 37.1(13)
C4 C5 Fe1 C10 -126.0(5)
C1 C5 Fe1 C10 115.3(5)
C1 C5 Fe1 C4 -118.8(7)
C4 C5 Fe1 C9 -83.6(6)
C1 C5 Fe1 C9 157.7(5)
C4 C3 Fe1 C2 -119.4(6)
C4 C3 Fe1 C1 -81.1(5)
C2 C3 Fe1 C1 38.4(4)
C4 C3 Fe1 C5 -36.6(5)
C2 C3 Fe1 C5 82.8(5)
C4 C3 Fe1 C8 117.8(5)
C2 C3 Fe1 C8 -122.7(5)
C4 C3 Fe1 C6 -165.1(7)
C2 C3 Fe1 C6 -45.7(9)
C4 C3 Fe1 C7 161.2(5)
C2 C3 Fe1 C7 -79.4(5)
C4 C3 Fe1 C10 47.1(13)
C2 C3 Fe1 C10 166.5(11)
C2 C3 Fe1 C4 119.4(6)
C4 C3 Fe1 C9 77.6(6)
C2 C3 Fe1 C9 -162.9(5)
C9 C8 Fe1 C2 -168.7(5)
C7 C8 Fe1 C2 72.2(6)
C9 C8 Fe1 C1 158.5(10)
C7 C8 Fe1 C1 39.4(14)
C9 C8 Fe1 C5 -49.9(11)
C7 C8 Fe1 C5 -169.1(7)
C9 C8 Fe1 C3 -126.0(6)
C7 C8 Fe1 C3 114.8(6)
C9 C8 Fe1 C6 80.8(6)
C7 C8 Fe1 C6 -38.4(5)
C9 C8 Fe1 C7 119.2(8)
C9 C8 Fe1 C10 37.1(5)
C7 C8 Fe1 C10 -82.0(6)
C9 C8 Fe1 C4 -84.2(6)
C7 C8 Fe1 C4 156.7(5)
C7 C8 Fe1 C9 -119.2(8)
C10 C6 Fe1 C2 160.9(5)
C7 C6 Fe1 C2 -80.2(6)
C10 C6 Fe1 C1 118.3(5)
C7 C6 Fe1 C1 -122.8(5)
C10 C6 Fe1 C5 77.1(6)
C7 C6 Fe1 C5 -164.0(5)
C10 C6 Fe1 C3 -166.5(7)
C7 C6 Fe1 C3 -47.5(10)
C10 C6 Fe1 C8 -80.3(6)
C7 C6 Fe1 C8 38.7(5)
C10 C6 Fe1 C7 -118.9(7)
C7 C6 Fe1 C10 118.9(7)
C10 C6 Fe1 C4 48.9(14)
C7 C6 Fe1 C4 167.8(10)
C10 C6 Fe1 C9 -37.1(5)
C7 C6 Fe1 C9 81.9(5)
C6 C7 Fe1 C2 116.2(5)
C8 C7 Fe1 C2 -125.8(6)
C6 C7 Fe1 C1 75.7(6)
C8 C7 Fe1 C1 -166.2(5)
C6 C7 Fe1 C5 47.2(14)
C8 C7 Fe1 C5 165.2(10)
C6 C7 Fe1 C3 158.6(5)
C8 C7 Fe1 C3 -83.4(6)
C6 C7 Fe1 C8 -118.0(8)
C8 C7 Fe1 C6 118.0(8)
C6 C7 Fe1 C10 -37.6(5)
C8 C7 Fe1 C10 80.4(6)
C6 C7 Fe1 C4 -171.7(7)
C8 C7 Fe1 C4 -53.7(11)
C6 C7 Fe1 C9 -80.9(6)
C8 C7 Fe1 C9 37.2(5)
C6 C10 Fe1 C2 -41.6(10)
C9 C10 Fe1 C2 -161.4(7)
C6 C10 Fe1 C1 -79.3(6)
C9 C10 Fe1 C1 161.0(5)
C6 C10 Fe1 C5 -123.1(5)
C9 C10 Fe1 C5 117.1(5)
C6 C10 Fe1 C3 159.2(11)
C9 C10 Fe1 C3 39.4(14)
C6 C10 Fe1 C8 82.7(6)
C9 C10 Fe1 C8 -37.1(5)
C9 C10 Fe1 C6 -119.8(8)
C6 C10 Fe1 C7 38.1(5)
C9 C10 Fe1 C7 -81.7(5)
C6 C10 Fe1 C4 -164.2(5)
C9 C10 Fe1 C4 76.0(6)
C6 C10 Fe1 C9 119.8(8)
C5 C4 Fe1 C2 -82.5(5)
C3 C4 Fe1 C2 38.2(4)
C5 C4 Fe1 C1 -38.4(5)
C3 C4 Fe1 C1 82.3(5)
C3 C4 Fe1 C5 120.7(7)
C5 C4 Fe1 C3 -120.7(7)
C5 C4 Fe1 C8 158.9(5)
C3 C4 Fe1 C8 -80.3(6)
C5 C4 Fe1 C6 36.5(14)
C3 C4 Fe1 C6 157.3(11)
C5 C4 Fe1 C7 -162.7(7)
C3 C4 Fe1 C7 -41.9(10)
C5 C4 Fe1 C10 74.4(6)
C3 C4 Fe1 C10 -164.8(5)
C5 C4 Fe1 C9 116.1(5)
C3 C4 Fe1 C9 -123.2(5)
C8 C9 Fe1 C2 32.7(14)
C10 C9 Fe1 C2 152.5(10)
C8 C9 Fe1 C1 -163.6(7)
C10 C9 Fe1 C1 -43.8(11)
C8 C9 Fe1 C5 158.2(5)
C10 C9 Fe1 C5 -82.0(6)
C8 C9 Fe1 C3 73.1(7)
C10 C9 Fe1 C3 -167.1(5)
C10 C9 Fe1 C8 119.8(8)
C8 C9 Fe1 C6 -82.5(6)
C10 C9 Fe1 C6 37.4(5)
C8 C9 Fe1 C7 -38.2(5)
C10 C9 Fe1 C7 81.6(6)
C8 C9 Fe1 C10 -119.8(8)
C8 C9 Fe1 C4 115.2(6)
C10 C9 Fe1 C4 -124.9(5)
C19 C23 Fe2 C26 168.9(9)
C22 C23 Fe2 C26 50.2(12)
C22 C23 Fe2 C19 -118.7(7)
C19 C23 Fe2 C28 -123.5(5)
C22 C23 Fe2 C28 117.8(6)
C19 C23 Fe2 C22 118.7(7)
C19 C23 Fe2 C20 37.8(4)
C22 C23 Fe2 C20 -80.9(5)
C19 C23 Fe2 C24 -81.4(6)
C22 C23 Fe2 C24 159.9(5)
C19 C23 Fe2 C21 81.2(5)
C22 C23 Fe2 C21 -37.6(5)
C19 C23 Fe2 C25 -51.9(12)
C22 C23 Fe2 C25 -170.6(9)
C19 C23 Fe2 C27 -164.4(5)
C22 C23 Fe2 C27 76.8(6)
C27 C26 Fe2 C23 36.8(13)
C25 C26 Fe2 C23 157.9(9)
C27 C26 Fe2 C19 -164.8(9)
C25 C26 Fe2 C19 -43.6(13)
C27 C26 Fe2 C28 -37.9(6)
C25 C26 Fe2 C28 83.3(6)
C27 C26 Fe2 C22 73.8(7)
C25 C26 Fe2 C22 -165.0(6)
C27 C26 Fe2 C20 158.9(6)
C25 C26 Fe2 C20 -79.9(7)
C27 C26 Fe2 C24 -82.5(6)
C25 C26 Fe2 C24 38.7(6)
C27 C26 Fe2 C21 116.7(6)
C25 C26 Fe2 C21 -122.1(6)
C27 C26 Fe2 C25 -121.2(9)
C25 C26 Fe2 C27 121.2(9)
C20 C19 Fe2 C23 120.0(7)
C29 C19 Fe2 C23 -120.5(9)
C23 C19 Fe2 C26 -168.1(10)
C20 C19 Fe2 C26 -48.1(12)
C29 C19 Fe2 C26 71.4(13)
C23 C19 Fe2 C28 74.0(6)
C20 C19 Fe2 C28 -166.1(5)
C29 C19 Fe2 C28 -46.5(9)
C23 C19 Fe2 C22 -38.3(5)
C20 C19 Fe2 C22 81.7(5)
C29 C19 Fe2 C22 -158.8(9)
C23 C19 Fe2 C20 -120.0(7)
C29 C19 Fe2 C20 119.5(10)
C23 C19 Fe2 C24 116.5(5)
C20 C19 Fe2 C24 -123.5(5)
C29 C19 Fe2 C24 -4.0(8)
C23 C19 Fe2 C21 -82.3(5)
C20 C19 Fe2 C21 37.7(5)
C29 C19 Fe2 C21 157.2(9)
C23 C19 Fe2 C25 159.3(5)
C20 C19 Fe2 C25 -80.7(6)
C29 C19 Fe2 C25 38.8(9)
C23 C19 Fe2 C27 40.1(12)
C20 C19 Fe2 C27 160.0(10)
C29 C19 Fe2 C27 -80.4(13)
C27 C28 Fe2 C23 -121.9(6)
C24 C28 Fe2 C23 118.8(6)
C27 C28 Fe2 C26 36.5(6)
C24 C28 Fe2 C26 -82.8(6)
C27 C28 Fe2 C19 -162.5(6)
C24 C28 Fe2 C19 78.2(7)
C27 C28 Fe2 C22 -79.9(7)
C24 C28 Fe2 C22 160.7(6)
C27 C28 Fe2 C20 167.5(10)
C24 C28 Fe2 C20 48.2(14)
C27 C28 Fe2 C24 119.3(9)
C27 C28 Fe2 C21 -49.5(12)
C24 C28 Fe2 C21 -168.8(8)
C27 C28 Fe2 C25 80.5(7)
C24 C28 Fe2 C25 -38.8(6)
C24 C28 Fe2 C27 -119.3(9)
C21 C22 Fe2 C23 -119.5(7)
C21 C22 Fe2 C26 80.2(6)
C23 C22 Fe2 C26 -160.3(5)
C21 C22 Fe2 C19 -81.5(5)
C23 C22 Fe2 C19 38.0(5)
C21 C22 Fe2 C28 161.6(5)
C23 C22 Fe2 C28 -78.9(6)
C21 C22 Fe2 C20 -36.9(5)
C23 C22 Fe2 C20 82.6(5)
C21 C22 Fe2 C24 -166.2(9)
C23 C22 Fe2 C24 -46.7(11)
C23 C22 Fe2 C21 119.5(7)
C21 C22 Fe2 C25 50.0(13)
C23 C22 Fe2 C25 169.5(10)
C21 C22 Fe2 C27 119.5(6)
C23 C22 Fe2 C27 -121.0(5)
C21 C20 Fe2 C23 81.4(6)
C19 C20 Fe2 C23 -37.2(5)
C21 C20 Fe2 C26 -79.2(7)
C19 C20 Fe2 C26 162.2(5)
C21 C20 Fe2 C19 118.6(7)
C21 C20 Fe2 C28 157.8(11)
C19 C20 Fe2 C28 39.2(13)
C21 C20 Fe2 C22 37.2(5)
C19 C20 Fe2 C22 -81.3(5)
C21 C20 Fe2 C24 -165.4(6)
C19 C20 Fe2 C24 76.0(6)
C19 C20 Fe2 C21 -118.6(7)
C21 C20 Fe2 C25 -122.0(6)
C19 C20 Fe2 C25 119.4(5)
C21 C20 Fe2 C27 -43.5(12)
C19 C20 Fe2 C27 -162.0(9)
C28 C24 Fe2 C23 -78.3(7)
C25 C24 Fe2 C23 163.8(6)
C28 C24 Fe2 C26 79.9(6)
C25 C24 Fe2 C26 -38.0(6)
C28 C24 Fe2 C19 -120.8(6)
C25 C24 Fe2 C19 121.2(6)
C25 C24 Fe2 C28 -117.9(9)
C28 C24 Fe2 C22 -44.6(12)
C25 C24 Fe2 C22 -162.5(8)
C28 C24 Fe2 C20 -163.1(6)
C25 C24 Fe2 C20 78.9(7)
C28 C24 Fe2 C21 165.3(11)
C25 C24 Fe2 C21 47.4(15)
C28 C24 Fe2 C25 117.9(9)
C28 C24 Fe2 C27 37.6(6)
C25 C24 Fe2 C27 -80.3(6)
C20 C21 Fe2 C23 -82.6(6)
C22 C21 Fe2 C23 37.8(5)
C20 C21 Fe2 C26 120.3(6)
C22 C21 Fe2 C26 -119.4(6)
C20 C21 Fe2 C19 -38.7(5)
C22 C21 Fe2 C19 81.7(6)
C20 C21 Fe2 C28 -162.8(9)
C22 C21 Fe2 C28 -42.4(12)
C20 C21 Fe2 C22 -120.4(8)
C22 C21 Fe2 C20 120.4(8)
C20 C21 Fe2 C24 41.5(15)
C22 C21 Fe2 C24 161.8(12)
C20 C21 Fe2 C25 77.9(7)
C22 C21 Fe2 C25 -161.7(5)
C20 C21 Fe2 C27 161.7(5)
C22 C21 Fe2 C27 -77.9(6)
C26 C25 Fe2 C23 -158.4(9)
C24 C25 Fe2 C23 -39.9(13)
C24 C25 Fe2 C26 118.5(9)
C26 C25 Fe2 C19 163.6(5)
C24 C25 Fe2 C19 -77.9(7)
C26 C25 Fe2 C28 -79.8(6)
C24 C25 Fe2 C28 38.7(6)
C26 C25 Fe2 C22 40.2(14)
C24 C25 Fe2 C22 158.6(10)
C26 C25 Fe2 C20 119.9(6)
C24 C25 Fe2 C20 -121.6(6)
C26 C25 Fe2 C24 -118.5(9)
C26 C25 Fe2 C21 77.8(7)
C24 C25 Fe2 C21 -163.7(6)
C26 C25 Fe2 C27 -35.8(6)
C24 C25 Fe2 C27 82.7(6)
C26 C27 Fe2 C23 -164.9(6)
C28 C27 Fe2 C23 75.3(7)
C28 C27 Fe2 C26 -119.7(9)
C26 C27 Fe2 C19 165.3(9)
C28 C27 Fe2 C19 45.6(13)
C26 C27 Fe2 C28 119.7(9)
C26 C27 Fe2 C22 -123.2(6)
C28 C27 Fe2 C22 117.1(6)
C26 C27 Fe2 C20 -50.1(13)
C28 C27 Fe2 C20 -169.8(8)
C26 C27 Fe2 C24 81.7(7)
C28 C27 Fe2 C24 -38.0(6)
C26 C27 Fe2 C21 -81.5(7)
C28 C27 Fe2 C21 158.8(6)
C26 C27 Fe2 C25 37.0(6)
C28 C27 Fe2 C25 -82.7(7)
C43 C42 Fe3 C44 38.5(6)
C46 C42 Fe3 C44 -82.1(6)
C43 C42 Fe3 C41 -165.1(5)
C46 C42 Fe3 C41 74.2(6)
C43 C42 Fe3 C40 159.9(10)
C46 C42 Fe3 C40 39.2(13)
C43 C42 Fe3 C46 120.6(8)
C43 C42 Fe3 C39 -43.5(11)
C46 C42 Fe3 C39 -164.2(8)
C43 C42 Fe3 C45 82.4(6)
C46 C42 Fe3 C45 -38.2(5)
C46 C42 Fe3 C43 -120.6(8)
C43 C42 Fe3 C38 -79.3(6)
C46 C42 Fe3 C38 160.1(5)
C43 C42 Fe3 C37 -122.0(6)
C46 C42 Fe3 C37 117.3(5)
C45 C44 Fe3 C42 81.3(6)
C43 C44 Fe3 C42 -38.1(6)
C45 C44 Fe3 C41 -47.0(12)
C43 C44 Fe3 C41 -166.3(8)
C45 C44 Fe3 C40 -80.3(6)
C43 C44 Fe3 C40 160.3(6)
C45 C44 Fe3 C46 37.6(5)
C43 C44 Fe3 C46 -81.8(6)
C45 C44 Fe3 C39 -122.5(6)
C43 C44 Fe3 C39 118.2(6)
C43 C44 Fe3 C45 -119.4(9)
C45 C44 Fe3 C43 119.4(9)
C45 C44 Fe3 C38 -163.8(5)
C43 C44 Fe3 C38 76.8(7)
C45 C44 Fe3 C37 162.9(10)
C43 C44 Fe3 C37 43.5(15)
C40 C41 Fe3 C42 -163.6(5)
C37 C41 Fe3 C42 77.2(6)
C40 C41 Fe3 C44 -47.0(11)
C37 C41 Fe3 C44 -166.2(8)
C37 C41 Fe3 C40 -119.1(7)
C40 C41 Fe3 C46 -122.8(5)
C37 C41 Fe3 C46 118.1(5)
C40 C41 Fe3 C39 37.2(5)
C37 C41 Fe3 C39 -81.9(5)
C40 C41 Fe3 C45 -80.4(6)
C37 C41 Fe3 C45 160.4(5)
C40 C41 Fe3 C43 163.4(11)
C37 C41 Fe3 C43 44.3(14)
C40 C41 Fe3 C38 81.0(5)
C37 C41 Fe3 C38 -38.2(5)
C40 C41 Fe3 C37 119.1(7)
C41 C40 Fe3 C42 46.2(13)
C39 C40 Fe3 C42 166.3(10)
C41 C40 Fe3 C44 159.3(5)
C39 C40 Fe3 C44 -80.7(6)
C39 C40 Fe3 C41 120.0(7)
C41 C40 Fe3 C46 75.9(6)
C39 C40 Fe3 C46 -164.0(5)
C41 C40 Fe3 C39 -120.0(7)
C41 C40 Fe3 C45 117.2(5)
C39 C40 Fe3 C45 -122.7(5)
C41 C40 Fe3 C43 -167.5(9)
C39 C40 Fe3 C43 -47.4(11)
C41 C40 Fe3 C38 -82.5(5)
C39 C40 Fe3 C38 37.5(5)
C41 C40 Fe3 C37 -38.6(5)
C39 C40 Fe3 C37 81.5(5)
C45 C46 Fe3 C42 -118.3(7)
C42 C46 Fe3 C44 80.8(6)
C45 C46 Fe3 C44 -37.5(5)
C42 C46 Fe3 C41 -124.9(5)
C45 C46 Fe3 C41 116.8(5)
C42 C46 Fe3 C40 -166.0(5)
C45 C46 Fe3 C40 75.8(6)
C42 C46 Fe3 C39 161.3(9)
C45 C46 Fe3 C39 43.0(12)
C42 C46 Fe3 C45 118.3(8)
C42 C46 Fe3 C43 36.8(5)
C45 C46 Fe3 C43 -81.5(6)
C42 C46 Fe3 C38 -48.1(10)
C45 C46 Fe3 C38 -166.4(7)
C42 C46 Fe3 C37 -81.4(6)
C45 C46 Fe3 C37 160.3(5)
C40 C39 Fe3 C42 -168.8(8)
C38 C39 Fe3 C42 -49.3(10)
C40 C39 Fe3 C44 117.3(5)
C38 C39 Fe3 C44 -123.2(5)
C40 C39 Fe3 C41 -37.0(5)
C38 C39 Fe3 C41 82.5(5)
C38 C39 Fe3 C40 119.5(7)
C40 C39 Fe3 C46 43.6(12)
C38 C39 Fe3 C46 163.0(9)
C40 C39 Fe3 C45 75.9(6)
C38 C39 Fe3 C45 -164.6(5)
C40 C39 Fe3 C43 159.7(5)
C38 C39 Fe3 C43 -80.8(6)
C40 C39 Fe3 C38 -119.5(7)
C40 C39 Fe3 C37 -82.0(5)
C38 C39 Fe3 C37 37.5(4)
C44 C45 Fe3 C42 -81.4(6)
C46 C45 Fe3 C42 38.1(5)
C46 C45 Fe3 C44 119.4(8)
C44 C45 Fe3 C41 159.4(6)
C46 C45 Fe3 C41 -81.2(6)
C44 C45 Fe3 C40 117.5(6)
C46 C45 Fe3 C40 -123.0(5)
C44 C45 Fe3 C46 -119.4(8)
C44 C45 Fe3 C39 76.3(7)
C46 C45 Fe3 C39 -164.2(5)
C44 C45 Fe3 C43 -37.8(6)
C46 C45 Fe3 C43 81.7(6)
C44 C45 Fe3 C38 44.5(13)
C46 C45 Fe3 C38 164.0(9)
C44 C45 Fe3 C37 -166.2(8)
C46 C45 Fe3 C37 -46.8(11)
C44 C43 Fe3 C42 118.1(8)
C42 C43 Fe3 C44 -118.1(8)
C42 C43 Fe3 C41 43.1(15)
C44 C43 Fe3 C41 161.2(11)
C42 C43 Fe3 C40 -164.2(8)
C44 C43 Fe3 C40 -46.1(12)
C42 C43 Fe3 C46 -36.8(5)
C44 C43 Fe3 C46 81.3(6)
C42 C43 Fe3 C39 161.7(5)
C44 C43 Fe3 C39 -80.2(7)
C42 C43 Fe3 C45 -80.6(6)
C44 C43 Fe3 C45 37.5(6)
C42 C43 Fe3 C38 119.3(5)
C44 C43 Fe3 C38 -122.6(6)
C42 C43 Fe3 C37 77.4(6)
C44 C43 Fe3 C37 -164.5(5)
C39 C38 Fe3 C42 159.6(5)
C37 C38 Fe3 C42 -80.5(5)
C39 C38 Fe3 C44 75.7(6)
C37 C38 Fe3 C44 -164.4(5)
C39 C38 Fe3 C41 -80.8(5)
C37 C38 Fe3 C41 39.0(5)
C39 C38 Fe3 C40 -37.5(5)
C37 C38 Fe3 C40 82.4(5)
C39 C38 Fe3 C46 -165.6(8)
C37 C38 Fe3 C46 -45.7(10)
C37 C38 Fe3 C39 119.9(7)
C39 C38 Fe3 C45 42.2(12)
C37 C38 Fe3 C45 162.1(10)
C39 C38 Fe3 C43 117.7(5)
C37 C38 Fe3 C43 -122.5(5)
C39 C38 Fe3 C37 -119.9(7)
C38 C37 Fe3 C42 118.6(5)
C47 C37 Fe3 C42 -5.8(7)
C41 C37 Fe3 C42 -123.3(5)
C38 C37 Fe3 C44 43.8(13)
C47 C37 Fe3 C44 -80.6(14)
C41 C37 Fe3 C44 161.9(11)
C38 C37 Fe3 C41 -118.1(7)
C47 C37 Fe3 C41 117.5(8)
C38 C37 Fe3 C40 -80.8(5)
C47 C37 Fe3 C40 154.7(7)
C41 C37 Fe3 C40 37.2(5)
C38 C37 Fe3 C46 161.1(5)
C47 C37 Fe3 C46 36.6(7)
C41 C37 Fe3 C46 -80.9(6)
C38 C37 Fe3 C39 -37.3(5)
C47 C37 Fe3 C39 -161.7(7)
C41 C37 Fe3 C39 80.8(5)
C38 C37 Fe3 C45 -165.1(8)
C47 C37 Fe3 C45 70.4(11)
C41 C37 Fe3 C45 -47.1(11)
C38 C37 Fe3 C43 76.9(6)
C47 C37 Fe3 C43 -47.5(8)
C41 C37 Fe3 C43 -165.0(5)
C47 C37 Fe3 C38 -124.4(8)
C41 C37 Fe3 C38 118.1(7)
C57 C58 Fe4 C63 -122.5(5)
C59 C58 Fe4 C63 118.8(5)
C57 C58 Fe4 C62 -80.1(6)
C59 C58 Fe4 C62 161.3(5)
C57 C58 Fe4 C59 118.7(8)
C59 C58 Fe4 C57 -118.7(8)
C57 C58 Fe4 C61 -46.8(13)
C59 C58 Fe4 C61 -165.5(9)
C57 C58 Fe4 C64 -163.4(5)
C59 C58 Fe4 C64 77.9(6)
C57 C58 Fe4 C55 81.0(5)
C59 C58 Fe4 C55 -37.6(5)
C57 C58 Fe4 C60 166.3(10)
C59 C58 Fe4 C60 47.6(14)
C57 C58 Fe4 C56 36.0(5)
C59 C58 Fe4 C56 -82.7(5)
C64 C63 Fe4 C58 -122.0(6)
C62 C63 Fe4 C58 120.3(7)
C64 C63 Fe4 C62 117.7(10)
C64 C63 Fe4 C59 -78.9(7)
C62 C63 Fe4 C59 163.4(6)
C64 C63 Fe4 C57 -163.9(6)
C62 C63 Fe4 C57 78.4(7)
C64 C63 Fe4 C61 80.9(7)
C62 C63 Fe4 C61 -36.8(6)
C62 C63 Fe4 C64 -117.7(10)
C64 C63 Fe4 C55 -44.2(13)
C62 C63 Fe4 C55 -161.9(9)
C64 C63 Fe4 C60 37.3(6)
C62 C63 Fe4 C60 -80.4(7)
C64 C63 Fe4 C56 161.6(9)
C62 C63 Fe4 C56 43.9(14)
C61 C62 Fe4 C58 161.5(6)
C63 C62 Fe4 C58 -78.4(7)
C61 C62 Fe4 C63 -120.1(9)
C61 C62 Fe4 C59 -162.5(9)
C63 C62 Fe4 C59 -42.4(14)
C61 C62 Fe4 C57 118.6(6)
C63 C62 Fe4 C57 -121.3(7)
C63 C62 Fe4 C61 120.1(9)
C61 C62 Fe4 C64 -82.1(6)
C63 C62 Fe4 C64 38.0(6)
C61 C62 Fe4 C55 40.3(14)
C63 C62 Fe4 C55 160.4(10)
C61 C62 Fe4 C60 -38.7(6)
C63 C62 Fe4 C60 81.4(7)
C61 C62 Fe4 C56 76.8(7)
C63 C62 Fe4 C56 -163.1(6)
C55 C59 Fe4 C58 -119.5(7)
C55 C59 Fe4 C63 160.6(5)
C58 C59 Fe4 C63 -79.9(6)
C55 C59 Fe4 C62 -168.0(10)
C58 C59 Fe4 C62 -48.4(13)
C55 C59 Fe4 C57 -81.5(5)
C58 C59 Fe4 C57 38.0(5)
C55 C59 Fe4 C61 45.2(12)
C58 C59 Fe4 C61 164.7(10)
C55 C59 Fe4 C64 119.1(5)
C58 C59 Fe4 C64 -121.3(6)
C58 C59 Fe4 C55 119.5(7)
C55 C59 Fe4 C60 78.3(6)
C58 C59 Fe4 C60 -162.2(5)
C55 C59 Fe4 C56 -38.5(5)
C58 C59 Fe4 C56 81.0(5)
C56 C57 Fe4 C58 121.6(7)
C56 C57 Fe4 C63 -161.9(5)
C58 C57 Fe4 C63 76.5(6)
C56 C57 Fe4 C62 -119.2(5)
C58 C57 Fe4 C62 119.2(6)
C56 C57 Fe4 C59 83.1(5)
C58 C57 Fe4 C59 -38.5(5)
C56 C57 Fe4 C61 -77.3(6)
C58 C57 Fe4 C61 161.2(6)
C56 C57 Fe4 C64 166.2(10)
C58 C57 Fe4 C64 44.6(13)
C56 C57 Fe4 C55 38.9(5)
C58 C57 Fe4 C55 -82.6(5)
C56 C57 Fe4 C60 -45.7(12)
C58 C57 Fe4 C60 -167.3(9)
C58 C57 Fe4 C56 -121.6(7)
C62 C61 Fe4 C58 -45.6(13)
C60 C61 Fe4 C58 -163.0(9)
C62 C61 Fe4 C63 37.6(6)
C60 C61 Fe4 C63 -79.8(6)
C60 C61 Fe4 C62 -117.4(8)
C62 C61 Fe4 C59 162.2(9)
C60 C61 Fe4 C59 44.8(13)
C62 C61 Fe4 C57 -80.1(7)
C60 C61 Fe4 C57 162.5(6)
C62 C61 Fe4 C64 80.9(6)
C60 C61 Fe4 C64 -36.5(6)
C62 C61 Fe4 C55 -164.2(5)
C60 C61 Fe4 C55 78.4(7)
C62 C61 Fe4 C60 117.4(8)
C62 C61 Fe4 C56 -121.1(6)
C60 C61 Fe4 C56 121.5(6)
C63 C64 Fe4 C58 76.4(7)
C60 C64 Fe4 C58 -164.2(6)
C60 C64 Fe4 C63 119.4(8)
C63 C64 Fe4 C62 -39.0(6)
C60 C64 Fe4 C62 80.4(6)
C63 C64 Fe4 C59 119.1(6)
C60 C64 Fe4 C59 -121.5(6)
C63 C64 Fe4 C57 42.8(14)
C60 C64 Fe4 C57 162.2(10)
C63 C64 Fe4 C61 -82.5(7)
C60 C64 Fe4 C61 36.9(6)
C63 C64 Fe4 C55 161.7(6)
C60 C64 Fe4 C55 -78.9(6)
C63 C64 Fe4 C60 -119.4(8)
C63 C64 Fe4 C56 -162.2(9)
C60 C64 Fe4 C56 -42.8(12)
C65 C55 Fe4 C58 157.5(8)
C59 C55 Fe4 C58 38.0(5)
C56 C55 Fe4 C58 -81.3(5)
C65 C55 Fe4 C63 72.0(13)
C59 C55 Fe4 C63 -47.5(12)
C56 C55 Fe4 C63 -166.8(10)
C65 C55 Fe4 C62 -72.7(13)
C59 C55 Fe4 C62 167.7(10)
C56 C55 Fe4 C62 48.5(12)
C65 C55 Fe4 C59 119.6(9)
C56 C55 Fe4 C59 -119.2(7)
C65 C55 Fe4 C57 -158.5(7)
C59 C55 Fe4 C57 82.0(5)
C56 C55 Fe4 C57 -37.2(4)
C65 C55 Fe4 C61 -43.0(8)
C59 C55 Fe4 C61 -162.6(5)
C56 C55 Fe4 C61 78.2(6)
C65 C55 Fe4 C64 40.1(8)
C59 C55 Fe4 C64 -79.5(6)
C56 C55 Fe4 C64 161.3(5)
C65 C55 Fe4 C60 -1.3(7)
C59 C55 Fe4 C60 -120.8(5)
C56 C55 Fe4 C60 119.9(4)
C65 C55 Fe4 C56 -121.2(8)
C59 C55 Fe4 C56 119.2(7)
C64 C60 Fe4 C58 40.9(14)
C61 C60 Fe4 C58 161.6(10)
C64 C60 Fe4 C63 -37.4(6)
C61 C60 Fe4 C63 83.2(6)
C64 C60 Fe4 C62 -82.2(6)
C61 C60 Fe4 C62 38.5(6)
C64 C60 Fe4 C59 76.7(7)
C61 C60 Fe4 C59 -162.6(6)
C64 C60 Fe4 C57 -163.8(9)
C61 C60 Fe4 C57 -43.2(13)
C64 C60 Fe4 C61 -120.7(9)
C61 C60 Fe4 C64 120.7(9)
C64 C60 Fe4 C55 119.2(6)
C61 C60 Fe4 C55 -120.1(6)
C64 C60 Fe4 C56 162.9(5)
C61 C60 Fe4 C56 -76.5(7)
C57 C56 Fe4 C58 -36.7(5)
C55 C56 Fe4 C58 82.1(5)
C57 C56 Fe4 C63 46.8(12)
C55 C56 Fe4 C63 165.6(10)
C57 C56 Fe4 C62 79.5(6)
C55 C56 Fe4 C62 -161.7(5)
C57 C56 Fe4 C59 -81.2(5)
C55 C56 Fe4 C59 37.7(4)
C55 C56 Fe4 C57 118.8(7)
C57 C56 Fe4 C61 120.5(5)
C55 C56 Fe4 C61 -120.7(5)
C57 C56 Fe4 C64 -167.2(9)
C55 C56 Fe4 C64 -48.3(11)
C57 C56 Fe4 C55 -118.8(7)
C57 C56 Fe4 C60 161.6(5)
C55 C56 Fe4 C60 -79.6(5)
C18 C16 Sn1 N2 144.8(6)
C15 C16 Sn1 N2 22.2(5)
C17 C16 Sn1 N2 -93.8(5)
C18 C16 Sn1 Cl1 -128.6(5)
C15 C16 Sn1 Cl1 108.8(5)
C17 C16 Sn1 Cl1 -7.1(5)
C18 C16 Sn1 S1 81.4(7)
C15 C16 Sn1 S1 -41.1(8)
C17 C16 Sn1 S1 -157.1(4)
C18 C16 Sn1 Cl2 -30.6(5)
C15 C16 Sn1 Cl2 -153.2(5)
C17 C16 Sn1 Cl2 90.8(5)
C14 N2 Sn1 C16 -14.7(6)
N1 N2 Sn1 C16 -179.5(6)
C14 N2 Sn1 Cl1 -123.4(6)
N1 N2 Sn1 Cl1 71.8(5)
C14 N2 Sn1 S1 139.6(6)
N1 N2 Sn1 S1 -25.2(5)
C14 N2 Sn1 Cl2 18.6(16)
N1 N2 Sn1 Cl2 -146.1(9)
Sn2 S1 Sn1 C16 -69.1(4)
Sn2 S1 Sn1 N2 -129.47(16)
Sn2 S1 Sn1 Cl1 139.46(8)
Sn2 S1 Sn1 Cl2 43.37(8)
C36 C34 Sn2 Cl4 -126.2(5)
C33 C34 Sn2 Cl4 110.5(5)
C35 C34 Sn2 Cl4 -6.9(5)
C36 C34 Sn2 S1 82.9(7)
C33 C34 Sn2 S1 -40.4(7)
C35 C34 Sn2 S1 -157.8(4)
C36 C34 Sn2 N4 149.4(6)
C33 C34 Sn2 N4 26.1(5)
C35 C34 Sn2 N4 -91.3(5)
C36 C34 Sn2 Cl3 -27.9(6)
C33 C34 Sn2 Cl3 -151.2(5)
C35 C34 Sn2 Cl3 91.4(5)
Sn1 S1 Sn2 C34 -71.4(4)
Sn1 S1 Sn2 Cl4 136.17(8)
Sn1 S1 Sn2 N4 -134.18(17)
Sn1 S1 Sn2 Cl3 39.66(8)
C32 N4 Sn2 C34 -18.0(5)
N3 N4 Sn2 C34 176.5(6)
C32 N4 Sn2 Cl4 -128.6(5)
N3 N4 Sn2 Cl4 66.0(6)
C32 N4 Sn2 S1 133.2(5)
N3 N4 Sn2 S1 -32.3(6)
C32 N4 Sn2 Cl3 0.6(15)
N3 N4 Sn2 Cl3 -164.8(8)
C54 C52 Sn3 N6 -153.2(6)
C51 C52 Sn3 N6 -30.5(5)
C53 C52 Sn3 N6 85.7(5)
C54 C52 Sn3 Cl5 118.0(6)
C51 C52 Sn3 Cl5 -119.2(4)
C53 C52 Sn3 Cl5 -3.0(5)
C54 C52 Sn3 S2 -83.1(7)
C51 C52 Sn3 S2 39.7(6)
C53 C52 Sn3 S2 155.9(4)
C54 C52 Sn3 Cl6 19.8(6)
C51 C52 Sn3 Cl6 142.6(4)
C53 C52 Sn3 Cl6 -101.2(5)
C50 N6 Sn3 C52 27.7(5)
N5 N6 Sn3 C52 -178.0(6)
C50 N6 Sn3 Cl5 137.2(5)
N5 N6 Sn3 Cl5 -68.5(6)
C50 N6 Sn3 S2 -115.8(5)
N5 N6 Sn3 S2 38.5(6)
C50 N6 Sn3 Cl6 -29.3(14)
N5 N6 Sn3 Cl6 125.0(10)
Sn4 S2 Sn3 C52 74.9(3)
Sn4 S2 Sn3 N6 141.15(18)
Sn4 S2 Sn3 Cl5 -125.82(8)
Sn4 S2 Sn3 Cl6 -30.70(9)
C71 C70 Sn4 N8 -146.1(7)
C69 C70 Sn4 N8 -24.2(5)
C72 C70 Sn4 N8 94.1(5)
C71 C70 Sn4 Cl7 126.2(6)
C69 C70 Sn4 Cl7 -111.9(5)
C72 C70 Sn4 Cl7 6.4(5)
C71 C70 Sn4 S2 -92.8(7)
C69 C70 Sn4 S2 29.1(9)
C72 C70 Sn4 S2 147.5(5)
C71 C70 Sn4 Cl8 27.9(6)
C69 C70 Sn4 Cl8 149.8(5)
C72 C70 Sn4 Cl8 -91.9(5)
C68 N8 Sn4 C70 19.5(5)
N7 N8 Sn4 C70 -179.1(6)
C68 N8 Sn4 Cl7 125.5(5)
N7 N8 Sn4 Cl7 -73.0(5)
C68 N8 Sn4 S2 -142.5(5)
N7 N8 Sn4 S2 18.9(5)
C68 N8 Sn4 Cl8 -19.6(13)
N7 N8 Sn4 Cl8 141.8(8)
Sn3 S2 Sn4 C70 63.4(5)
Sn3 S2 Sn4 N8 114.49(17)
Sn3 S2 Sn4 Cl7 -153.85(9)
Sn3 S2 Sn4 Cl8 -57.60(10)
